data_7245099
loop_
_publ_author_name
'Kobayashi, Mayu'
'Kubo, Haruka'
'Oketani, Ryusei'
'Hisaki, Ichiro'

_publ_section_title
;
 Quinoxaline-annelated hexadehydro[12]annulene: Use of a new building
 block to construct a hydrogen-bonded hexagonal molecular network
;
_journal_name_full CrystEngComm
_journal_paper_doi 10.1039/D2CE00676F
_journal_year 2022
_chemical_formula_moiety 'C72 H36 N6 O12, 4(C8 H8 O2), 0.5(C4 H9 O N)'
_chemical_formula_sum 'C106 H72.5 N6.5 O20.5'
_chemical_formula_weight 1765.27
_chemical_name_systematic
'hexakis(4-carboxyphenyl)triquinoxalinehexadehydro[12]annulene N,N-dimethylacetamide methyl benzoate solvate'
_space_group_crystal_system monoclinic
_space_group_IT_number 15
_space_group_name_Hall '-C 2yc'
_space_group_name_H-M_alt 'C 1 2/c 1'
_atom_sites_solution_hydrogens geom
_atom_sites_solution_primary direct
_atom_sites_solution_secondary difmap
_audit_update_record
;
2022-05-17 deposited with the CCDC.	2022-06-16 downloaded from the CCDC.
;
_cell_angle_alpha 90.0000
_cell_angle_beta 96.118(2)
_cell_angle_gamma 90.0000
_cell_formula_units_Z 16
_cell_length_a 49.9843(13)
_cell_length_b 28.7291(6)
_cell_length_c 26.9217(8)
_cell_measurement_reflns_used 7246
_cell_measurement_temperature 213
_cell_measurement_theta_max 67.87
_cell_measurement_theta_min 3.30
_cell_volume 38439.5(17)
_computing_cell_refinement 'CrysAlisPro 1.171.39.20a (Rigaku OD, 2015)'
_computing_data_collection 'CrysAlisPro 1.171.39.20a (Rigaku OD, 2015)'
_computing_data_reduction 'CrysAlisPro 1.171.39.20a (Rigaku OD, 2015)'
_computing_molecular_graphics 'CrystalStructure 4.3'
_computing_publication_material 'CrystalStructure 4.3 (Rigaku, 2019)'
_computing_structure_refinement 'SHELXL Version 2018/3 (Sheldrick, 2008)'
_computing_structure_solution 'SHELXD Version 2013/2 (Sheldrick, 2008)'
_diffrn_ambient_temperature 213
_diffrn_measured_fraction_theta_full 0.988
_diffrn_measured_fraction_theta_max 0.954
_diffrn_measurement_device_type 'PILATUS 200K/R'
_diffrn_radiation_type 'Cu K\a'
_diffrn_radiation_wavelength 1.54187
_diffrn_reflns_av_R_equivalents 0.1174
_diffrn_reflns_av_unetI/netI 0.1380
_diffrn_reflns_Laue_measured_fraction_full 0.988
_diffrn_reflns_Laue_measured_fraction_max 0.954
_diffrn_reflns_limit_h_max 58
_diffrn_reflns_limit_h_min -60
_diffrn_reflns_limit_k_max 33
_diffrn_reflns_limit_k_min -34
_diffrn_reflns_limit_l_max 32
_diffrn_reflns_limit_l_min -27
_diffrn_reflns_number 96948
_diffrn_reflns_point_group_measured_fraction_full 0.988
_diffrn_reflns_point_group_measured_fraction_max 0.954
_diffrn_reflns_theta_full 67.687
_diffrn_reflns_theta_max 74.416
_diffrn_reflns_theta_min 3.077
_diffrn_standards_number 0
_exptl_absorpt_coefficient_mu 0.706
_exptl_absorpt_correction_T_max 1.000
_exptl_absorpt_correction_T_min 0.870
_exptl_absorpt_correction_type multi-scan
_exptl_absorpt_process_details
;
CrysAlisPro 1.171.39.20a (Rigaku Oxford Diffraction, 2015)
Empirical absorption correction using spherical harmonics,
 implemented in SCALE3 ABSPACK scaling algorithm.
;
_exptl_crystal_colour yellow
_exptl_crystal_density_diffrn 1.220
_exptl_crystal_density_method 'not measured'
_exptl_crystal_description columnar
_exptl_crystal_F_000 14688.00
_exptl_crystal_recrystallization_method 'Re-crystallisation from solvent: N,N-dimethylacetamide, methyl benzoate'
_exptl_crystal_size_max 0.100
_exptl_crystal_size_mid 0.050
_exptl_crystal_size_min 0.020
_refine_diff_density_max 0.53
_refine_diff_density_min -0.38
_refine_ls_extinction_method none
_refine_ls_goodness_of_fit_ref 0.987
_refine_ls_hydrogen_treatment constr
_refine_ls_number_parameters 1811
_refine_ls_number_reflns 37443
_refine_ls_number_restraints 51
_refine_ls_R_factor_all 0.1733
_refine_ls_R_factor_gt 0.0857
_refine_ls_shift/su_max 0.000
_refine_ls_structure_factor_coef Fsqd
_refine_ls_weighting_details 'w = 1/[\s^2^(Fo^2^)+(0.1298P)^2^] where P=(Fo^2^+2Fc^2^)/3'
_refine_ls_weighting_scheme calc
_refine_ls_wR_factor_gt 0.2335
_refine_ls_wR_factor_ref 0.2855
_reflns_Friedel_coverage 0.000
_reflns_number_gt 14745
_reflns_number_total 37443
_reflns_threshold_expression F^2^>2.0\s(F^2^)
_cod_data_source_file d2ce00676f2.cif
_cod_data_source_block TQ12-1(MeBz)
_cod_depositor_comments
;

2024-09-02
Z value and formula fixed to values more according to usual
chemical conventions.                 miguel
;
_cod_original_formula_sum 'C212 H145 N13 O41'
_cod_original_formula_weight 3530.54
_cod_original_formula_moiety '2(C72 H36 N6 O12), 8(C8 H8 O2), C4 H9 O N'
_cod_original_formula_units_Z 8
_cod_database_code 7245099

loop_
_space_group_symop_operation_xyz
'x, y, z'
'-x, y, -z+1/2'
'x+1/2, y+1/2, z'
'-x+1/2, y+1/2, -z+1/2'
'-x, -y, -z'
'x, -y, z-1/2'
'-x+1/2, -y+1/2, -z'
'x+1/2, -y+1/2, z-1/2'

loop_
_atom_site_label
_atom_site_type_symbol
_atom_site_fract_x
_atom_site_fract_y
_atom_site_fract_z
_atom_site_U_iso_or_equiv
_atom_site_adp_type
_atom_site_occupancy
_atom_site_site_symmetry_order
_atom_site_calc_flag
_atom_site_refinement_flags_posn
_atom_site_refinement_flags_adp
_atom_site_refinement_flags_occupancy
_atom_site_disorder_assembly
_atom_site_disorder_group
O1 O 0.29113(7) -0.14443(13) 0.31799(15) 0.0807(12) Uani 1 1 d . . . . .
O2 O 0.27994(7) -0.09447(13) 0.37584(15) 0.0799(12) Uani 1 1 d . . . . .
H2O H 0.267266 -0.112534 0.376252 0.096 Uiso 1 1 calc R U . . .
O3 O 0.27333(7) 0.15372(12) 0.23802(13) 0.0703(10) Uani 1 1 d . . . . .
H3O H 0.260739 0.172085 0.237312 0.084 Uiso 1 1 calc R U . . .
O4 O 0.29341(7) 0.20846(12) 0.28783(14) 0.0672(10) Uani 1 1 d . . . . .
O5 O 0.57208(11) 0.47306(14) 0.4253(2) 0.1131(17) Uani 1 1 d . . . . .
H5O H 0.571719 0.501227 0.430099 0.136 Uiso 1 1 calc R U . . .
O6 O 0.60395(10) 0.49289(13) 0.37802(18) 0.1013(15) Uani 1 1 d . . . . .
O7 O 0.73391(8) 0.36098(15) 0.38043(15) 0.0877(13) Uani 1 1 d . . . . .
O8 O 0.74333(8) 0.31754(14) 0.31599(16) 0.0869(13) Uani 1 1 d . . . . .
H8O H 0.757717 0.331290 0.321439 0.104 Uiso 1 1 calc R U . . .
O9 O 0.75084(7) -0.24148(13) 0.29493(14) 0.0742(11) Uani 1 1 d . . . . .
H9O H 0.764170 -0.255995 0.288470 0.089 Uiso 1 1 calc R U . . .
O10 O 0.73029(7) -0.29225(13) 0.24041(13) 0.0699(10) Uani 1 1 d . . . . .
O11 O 0.63302(8) -0.40849(12) 0.40457(17) 0.0850(12) Uani 1 1 d . . . . .
O12 O 0.59528(10) -0.42035(13) 0.35406(18) 0.1114(17) Uani 1 1 d . . . . .
H12O H 0.597350 -0.447163 0.364191 0.134 Uiso 1 1 calc R U . . .
O13 O 0.32342(7) -0.19050(12) 0.57749(13) 0.0694(10) Uani 1 1 d . . . . .
H13O H 0.310164 -0.205243 0.583893 0.083 Uiso 1 1 calc R U . . .
O14 O 0.30868(8) -0.14186(13) 0.63256(14) 0.0731(11) Uani 1 1 d . . . . .
O15 O 0.29286(8) 0.11924(15) 0.50325(16) 0.0914(13) Uani 1 1 d . . . . .
H15O H 0.280200 0.137468 0.502506 0.110 Uiso 1 1 calc R U . . .
O16 O 0.31187(7) 0.17181(13) 0.55690(15) 0.0740(11) Uani 1 1 d . . . . .
O17 O 0.60963(10) 0.44789(12) 0.52455(18) 0.0958(14) Uani 1 1 d . . . . .
O18 O 0.64259(9) 0.43853(12) 0.47441(17) 0.0902(13) Uani 1 1 d . . . . .
H18O H 0.639471 0.466315 0.469908 0.108 Uiso 1 1 calc R U . . .
O19 O 0.76310(8) 0.31141(15) 0.63066(14) 0.0895(13) Uani 1 1 d . . . . .
H19O H 0.778292 0.322175 0.630561 0.107 Uiso 1 1 calc R U . . .
O20 O 0.77692(8) 0.26642(14) 0.57091(16) 0.0815(12) Uani 1 1 d . . . . .
O21 O 0.76436(7) -0.28833(13) 0.56532(16) 0.0817(12) Uani 1 1 d . . . . .
H21O H 0.778525 -0.300688 0.559731 0.098 Uiso 1 1 calc R U . . .
O22 O 0.74847(8) -0.33056(16) 0.49898(15) 0.0895(13) Uani 1 1 d . . . . .
O23 O 0.61390(10) -0.46475(14) 0.5037(2) 0.1251(19) Uani 1 1 d . . . . .
H23O H 0.608783 -0.490999 0.495338 0.150 Uiso 1 1 calc R U . . .
O24 O 0.57561(12) -0.44639(14) 0.4609(2) 0.1170(18) Uani 1 1 d . . . . .
O25 O 0.49619(11) 0.1837(2) 0.6765(3) 0.150(2) Uani 1 1 d . . . . .
O26 O 0.50800(9) 0.25826(17) 0.68635(19) 0.1052(15) Uani 1 1 d . . . . .
O27 O 0.64202(17) 0.3329(3) 0.6871(3) 0.189(3) Uani 1 1 d . . . . .
O28 O 0.61505(19) 0.3950(3) 0.6779(3) 0.185(3) Uani 1 1 d . . . . .
O29 O 0.64515(7) 0.51466(10) 0.43750(16) 0.0760(12) Uani 1 1 d . . . . .
N1 N 0.41005(7) -0.02027(11) 0.31413(12) 0.0371(8) Uani 1 1 d . . . . .
N2 N 0.41027(6) 0.07758(11) 0.30697(12) 0.0358(8) Uani 1 1 d . . . . .
N3 N 0.57506(8) 0.24621(12) 0.34163(16) 0.0551(10) Uani 1 1 d . . . . .
N4 N 0.62292(7) 0.20230(12) 0.32115(14) 0.0441(9) Uani 1 1 d . . . . .
N5 N 0.62793(7) -0.12767(11) 0.30287(13) 0.0404(8) Uani 1 1 d . . . . .
N6 N 0.58238(7) -0.18181(11) 0.31829(13) 0.0433(9) Uani 1 1 d . . . . .
N7 N 0.43380(6) -0.04948(11) 0.56677(12) 0.0359(8) Uani 1 1 d . . . . .
N8 N 0.43135(6) 0.04794(11) 0.56019(12) 0.0365(8) Uani 1 1 d . . . . .
N9 N 0.60526(7) 0.20940(11) 0.55503(14) 0.0450(9) Uani 1 1 d . . . . .
N10 N 0.65215(7) 0.15432(11) 0.56852(13) 0.0431(9) Uani 1 1 d . . . . .
N11 N 0.64328(7) -0.17480(11) 0.55748(13) 0.0410(8) Uani 1 1 d . . . . .
N12 N 0.59270(7) -0.21911(12) 0.54096(15) 0.0481(9) Uani 1 1 d . . . . .
C1 C 0.52790(8) -0.04177(13) 0.31135(14) 0.0330(9) Uani 1 1 d . . . . .
C2 C 0.50710(9) -0.02131(13) 0.31241(15) 0.0370(10) Uani 1 1 d . . . . .
C3 C 0.48197(8) 0.00304(13) 0.31333(15) 0.0350(9) Uani 1 1 d . . . . .
C4 C 0.45810(8) -0.02073(13) 0.31311(15) 0.0363(9) Uani 1 1 d . . . . .
H4 H 0.458160 -0.053104 0.313155 0.044 Uiso 1 1 calc R U . . .
C5 C 0.43338(8) 0.00354(13) 0.31281(14) 0.0339(9) Uani 1 1 d . . . . .
C6 C 0.38719(8) 0.00405(13) 0.31175(15) 0.0341(9) Uani 1 1 d . . . . .
C7 C 0.38740(8) 0.05341(13) 0.30417(15) 0.0359(9) Uani 1 1 d . . . . .
C8 C 0.43368(8) 0.05307(13) 0.31214(15) 0.0349(9) Uani 1 1 d . . . . .
C9 C 0.45839(8) 0.07697(13) 0.31294(15) 0.0394(10) Uani 1 1 d . . . . .
H9 H 0.458574 0.109342 0.312811 0.047 Uiso 1 1 calc R U . . .
C10 C 0.48191(8) 0.05310(13) 0.31389(15) 0.0352(9) Uani 1 1 d . . . . .
C11 C 0.50685(8) 0.07848(14) 0.31623(15) 0.0380(10) Uani 1 1 d . . . . .
C12 C 0.52694(8) 0.10074(14) 0.31857(16) 0.0398(10) Uani 1 1 d . . . . .
C13 C 0.55126(8) 0.12750(13) 0.32018(16) 0.0407(10) Uani 1 1 d . . . . .
C14 C 0.55170(9) 0.17419(14) 0.32950(18) 0.0487(11) Uani 1 1 d . . . . .
H14 H 0.535804 0.189168 0.335117 0.058 Uiso 1 1 calc R U . . .
C15 C 0.57557(9) 0.20021(13) 0.33084(18) 0.0446(11) Uani 1 1 d . . . . .
C16 C 0.59796(10) 0.26923(14) 0.34293(18) 0.0508(12) Uani 1 1 d . . . . .
C17 C 0.62247(9) 0.24692(14) 0.33300(17) 0.0426(10) Uani 1 1 d . . . . .
C18 C 0.59918(8) 0.17804(14) 0.32007(16) 0.0412(10) Uani 1 1 d . . . . .
C19 C 0.59921(8) 0.12997(13) 0.31029(15) 0.0366(9) Uani 1 1 d . . . . .
H19 H 0.614956 0.115539 0.302881 0.044 Uiso 1 1 calc R U . . .
C20 C 0.57586(8) 0.10380(13) 0.31162(15) 0.0356(9) Uani 1 1 d . . . . .
C21 C 0.57610(8) 0.05433(13) 0.30730(15) 0.0348(9) Uani 1 1 d . . . . .
C22 C 0.57572(8) 0.01285(13) 0.30690(15) 0.0346(9) Uani 1 1 d . . . . .
C23 C 0.57716(8) -0.03668(13) 0.30721(14) 0.0341(9) Uani 1 1 d . . . . .
C24 C 0.60167(8) -0.05869(13) 0.30473(15) 0.0358(9) Uani 1 1 d . . . . .
H24 H 0.616954 -0.040963 0.301508 0.043 Uiso 1 1 calc R U . . .
C25 C 0.60370(8) -0.10718(13) 0.30699(15) 0.0341(9) Uani 1 1 d . . . . .
C26 C 0.62918(9) -0.17363(14) 0.30613(17) 0.0443(11) Uani 1 1 d . . . . .
C27 C 0.60674(9) -0.20092(14) 0.31807(16) 0.0404(10) Uani 1 1 d . . . . .
C28 C 0.58045(8) -0.13433(13) 0.31175(15) 0.0369(10) Uani 1 1 d . . . . .
C29 C 0.55506(8) -0.11226(13) 0.31207(16) 0.0393(10) Uani 1 1 d . . . . .
H29 H 0.539658 -0.130144 0.313606 0.047 Uiso 1 1 calc R U . . .
C30 C 0.55315(8) -0.06465(13) 0.31011(15) 0.0362(9) Uani 1 1 d . . . . .
C31 C 0.36254(8) -0.02359(14) 0.31907(15) 0.0384(10) Uani 1 1 d . . . . .
C32 C 0.36032(9) -0.06858(15) 0.30058(16) 0.0439(11) Uani 1 1 d . . . . .
H32 H 0.373729 -0.080852 0.283015 0.053 Uiso 1 1 calc R U . . .
C33 C 0.33810(10) -0.09514(16) 0.30835(17) 0.0512(12) Uani 1 1 d . . . . .
H33 H 0.336216 -0.124751 0.294443 0.061 Uiso 1 1 calc R U . . .
C34 C 0.31865(9) -0.07835(15) 0.33647(17) 0.0451(11) Uani 1 1 d . . . . .
C35 C 0.32098(9) -0.03389(15) 0.35563(17) 0.0475(11) Uani 1 1 d . . . . .
H35 H 0.308033 -0.022375 0.374765 0.057 Uiso 1 1 calc R U . . .
C36 C 0.34263(8) -0.00638(15) 0.34634(16) 0.0417(10) Uani 1 1 d . . . . .
H36 H 0.343866 0.023930 0.358495 0.050 Uiso 1 1 calc R U . . .
C37 C 0.29490(10) -0.10778(17) 0.3439(2) 0.0557(13) Uani 1 1 d . . . . .
C38 C 0.36268(8) 0.08261(13) 0.29251(15) 0.0357(9) Uani 1 1 d . . . . .
C39 C 0.36259(9) 0.12742(14) 0.31248(17) 0.0444(11) Uani 1 1 d . . . . .
H39 H 0.377705 0.138368 0.332134 0.053 Uiso 1 1 calc R U . . .
C40 C 0.34036(9) 0.15550(15) 0.30337(18) 0.0474(11) Uani 1 1 d . . . . .
H40 H 0.340266 0.184966 0.317650 0.057 Uiso 1 1 calc R U . . .
C41 C 0.31797(8) 0.13982(15) 0.27272(17) 0.0451(11) Uani 1 1 d . . . . .
C42 C 0.31839(9) 0.09616(15) 0.25061(17) 0.0506(12) Uani 1 1 d . . . . .
H42 H 0.303769 0.086314 0.228877 0.061 Uiso 1 1 calc R U . . .
C43 C 0.34028(8) 0.06745(15) 0.26067(16) 0.0438(11) Uani 1 1 d . . . . .
H43 H 0.340274 0.037972 0.246396 0.053 Uiso 1 1 calc R U . . .
C44 C 0.29390(9) 0.17031(18) 0.26649(18) 0.0516(12) Uani 1 1 d . . . . .
C45 C 0.59573(10) 0.32027(15) 0.35488(19) 0.0505(12) Uani 1 1 d . . . . .
C46 C 0.60755(11) 0.35460(16) 0.3289(2) 0.0662(15) Uani 1 1 d . . . . .
H46 H 0.617336 0.346580 0.302617 0.079 Uiso 1 1 calc R U . . .
C47 C 0.60492(12) 0.40101(17) 0.3416(2) 0.0760(17) Uani 1 1 d . . . . .
H47 H 0.612805 0.424000 0.323645 0.091 Uiso 1 1 calc R U . . .
C48 C 0.59079(12) 0.41309(16) 0.3804(2) 0.0658(15) Uani 1 1 d . . . . .
C49 C 0.57838(12) 0.37887(17) 0.4066(2) 0.0757(17) Uani 1 1 d . . . . .
H49 H 0.568226 0.386707 0.432391 0.091 Uiso 1 1 calc R U . . .
C50 C 0.58156(11) 0.33357(16) 0.3934(2) 0.0680(16) Uani 1 1 d . . . . .
H50 H 0.573725 0.310550 0.411312 0.082 Uiso 1 1 calc R U . . .
C51 C 0.58935(15) 0.46384(19) 0.3947(3) 0.0800(18) Uani 1 1 d . . . . .
C52 C 0.64948(9) 0.27014(15) 0.33698(18) 0.0477(11) Uani 1 1 d . . . . .
C53 C 0.66685(10) 0.25977(16) 0.30138(19) 0.0553(13) Uani 1 1 d . . . . .
H53 H 0.661543 0.239191 0.275526 0.066 Uiso 1 1 calc R U . . .
C54 C 0.69160(10) 0.27984(18) 0.3046(2) 0.0639(15) Uani 1 1 d . . . . .
H54 H 0.703026 0.272945 0.280480 0.077 Uiso 1 1 calc R U . . .
C55 C 0.70023(10) 0.31035(17) 0.3429(2) 0.0583(13) Uani 1 1 d . . . . .
C56 C 0.68315(10) 0.32029(18) 0.3788(2) 0.0646(15) Uani 1 1 d . . . . .
H56 H 0.688613 0.340504 0.404856 0.077 Uiso 1 1 calc R U . . .
C57 C 0.65785(10) 0.29993(17) 0.37555(19) 0.0563(13) Uani 1 1 d . . . . .
H57 H 0.646423 0.306484 0.399738 0.068 Uiso 1 1 calc R U . . .
C58 C 0.72784(11) 0.33059(19) 0.3463(2) 0.0646(15) Uani 1 1 d . . . . .
C59 C 0.65542(8) -0.19516(15) 0.29512(17) 0.0434(11) Uani 1 1 d . . . . .
C60 C 0.67948(10) -0.17705(16) 0.31745(19) 0.0548(12) Uani 1 1 d . . . . .
H60 H 0.679338 -0.151349 0.338423 0.066 Uiso 1 1 calc R U . . .
C61 C 0.70348(11) -0.19693(18) 0.3087(2) 0.0651(14) Uani 1 1 d . . . . .
H61 H 0.719450 -0.184864 0.324435 0.078 Uiso 1 1 calc R U . . .
C62 C 0.70435(9) -0.23447(17) 0.27705(19) 0.0540(13) Uani 1 1 d . . . . .
C63 C 0.67998(10) -0.25214(17) 0.25382(19) 0.0585(13) Uani 1 1 d . . . . .
H63 H 0.680198 -0.276993 0.231734 0.070 Uiso 1 1 calc R U . . .
C64 C 0.65560(9) -0.23301(15) 0.26339(17) 0.0472(11) Uani 1 1 d . . . . .
H64 H 0.639521 -0.245497 0.248626 0.057 Uiso 1 1 calc R U . . .
C65 C 0.72964(9) -0.25822(18) 0.2691(2) 0.0568(13) Uani 1 1 d . . . . .
C66 C 0.60891(9) -0.25092(14) 0.33179(18) 0.0477(11) Uani 1 1 d . . . . .
C67 C 0.63023(10) -0.26651(15) 0.36501(17) 0.0519(12) Uani 1 1 d . . . . .
H67 H 0.643457 -0.245642 0.377692 0.062 Uiso 1 1 calc R U . . .
C68 C 0.63197(10) -0.31246(15) 0.37932(18) 0.0558(13) Uani 1 1 d . . . . .
H68 H 0.646107 -0.322529 0.402038 0.067 Uiso 1 1 calc R U . . .
C69 C 0.61226(11) -0.34406(15) 0.3594(2) 0.0603(14) Uani 1 1 d . . . . .
C70 C 0.59062(11) -0.32801(16) 0.3269(2) 0.0643(14) Uani 1 1 d . . . . .
H70 H 0.577167 -0.348556 0.314462 0.077 Uiso 1 1 calc R U . . .
C71 C 0.58912(10) -0.28163(15) 0.3132(2) 0.0586(13) Uani 1 1 d . . . . .
H71 H 0.574710 -0.271111 0.291401 0.070 Uiso 1 1 calc R U . . .
C72 C 0.61473(14) -0.39421(17) 0.3751(2) 0.0754(17) Uani 1 1 d . . . . .
C73 C 0.54879(9) -0.07147(13) 0.55943(15) 0.0384(10) Uani 1 1 d . . . . .
C74 C 0.52916(8) -0.04705(14) 0.56153(15) 0.0374(10) Uani 1 1 d . . . . .
C75 C 0.50432(8) -0.02183(13) 0.56284(15) 0.0356(9) Uani 1 1 d . . . . .
C76 C 0.48089(8) -0.04644(13) 0.56327(15) 0.0389(10) Uani 1 1 d . . . . .
H76 H 0.481415 -0.078803 0.563316 0.047 Uiso 1 1 calc R U . . .
C77 C 0.45641(8) -0.02390(13) 0.56364(14) 0.0328(9) Uani 1 1 d . . . . .
C78 C 0.41074(8) -0.02670(14) 0.56732(15) 0.0389(10) Uani 1 1 d . . . . .
C79 C 0.40936(8) 0.02238(13) 0.56119(15) 0.0337(9) Uani 1 1 d . . . . .
C80 C 0.45523(8) 0.02515(13) 0.56241(15) 0.0375(10) Uani 1 1 d . . . . .
C81 C 0.47980(7) 0.05072(13) 0.56216(14) 0.0341(9) Uani 1 1 d . . . . .
H81 H 0.479355 0.083084 0.562025 0.041 Uiso 1 1 calc R U . . .
C82 C 0.50415(8) 0.02804(13) 0.56213(15) 0.0350(9) Uani 1 1 d . . . . .
C83 C 0.52875(8) 0.05290(13) 0.56295(15) 0.0354(9) Uani 1 1 d . . . . .
C84 C 0.55011(9) 0.07150(13) 0.56292(15) 0.0369(9) Uani 1 1 d . . . . .
C85 C 0.57605(8) 0.09345(13) 0.56267(15) 0.0371(10) Uani 1 1 d . . . . .
C86 C 0.57819(9) 0.14108(13) 0.56056(16) 0.0407(10) Uani 1 1 d . . . . .
H86 H 0.562767 0.159369 0.558887 0.049 Uiso 1 1 calc R U . . .
C87 C 0.60356(8) 0.16233(13) 0.56092(16) 0.0406(10) Uani 1 1 d . . . . .
C88 C 0.62949(9) 0.22815(14) 0.55565(16) 0.0433(11) Uani 1 1 d . . . . .
C89 C 0.65336(9) 0.20001(13) 0.56553(16) 0.0415(10) Uani 1 1 d . . . . .
C90 C 0.62715(8) 0.13454(13) 0.56539(16) 0.0383(10) Uani 1 1 d . . . . .
C91 C 0.62458(8) 0.08648(13) 0.56731(15) 0.0399(10) Uani 1 1 d . . . . .
H91 H 0.640000 0.068158 0.569741 0.048 Uiso 1 1 calc R U . . .
C92 C 0.59995(8) 0.06531(12) 0.56573(15) 0.0329(9) Uani 1 1 d . . . . .
C93 C 0.59825(8) 0.01550(13) 0.56680(15) 0.0374(10) Uani 1 1 d . . . . .
C94 C 0.59872(8) -0.02626(13) 0.56691(15) 0.0366(9) Uani 1 1 d . . . . .
C95 C 0.59808(8) -0.07552(13) 0.56450(15) 0.0356(9) Uani 1 1 d . . . . .
C96 C 0.62154(8) -0.10196(13) 0.56519(15) 0.0376(10) Uani 1 1 d . . . . .
H96 H 0.638286 -0.087604 0.570265 0.045 Uiso 1 1 calc R U . . .
C97 C 0.61975(8) -0.15012(13) 0.55822(15) 0.0363(9) Uani 1 1 d . . . . .
C98 C 0.64127(8) -0.21994(14) 0.54752(16) 0.0420(10) Uani 1 1 d . . . . .
C99 C 0.61541(9) -0.24291(14) 0.53902(17) 0.0468(11) Uani 1 1 d . . . . .
C100 C 0.59472(8) -0.17238(13) 0.55120(16) 0.0387(10) Uani 1 1 d . . . . .
C101 C 0.57124(9) -0.14606(14) 0.55244(17) 0.0446(11) Uani 1 1 d . . . . .
H101 H 0.554612 -0.160905 0.549019 0.053 Uiso 1 1 calc R U . . .
C102 C 0.57241(8) -0.09834(12) 0.55867(15) 0.0348(9) Uani 1 1 d . . . . .
C103 C 0.38756(8) -0.05831(14) 0.57638(16) 0.0382(10) Uani 1 1 d . . . . .
C104 C 0.38722(9) -0.10300(14) 0.55672(16) 0.0452(11) Uani 1 1 d . . . . .
H104 H 0.400899 -0.112278 0.538027 0.054 Uiso 1 1 calc R U . . .
C105 C 0.36693(10) -0.13389(16) 0.56446(17) 0.0511(12) Uani 1 1 d . . . . .
H105 H 0.366325 -0.162934 0.549125 0.061 Uiso 1 1 calc R U . . .
C106 C 0.34726(10) -0.12155(15) 0.59537(17) 0.0496(12) Uani 1 1 d . . . . .
C107 C 0.34792(9) -0.07706(16) 0.61694(17) 0.0486(11) Uani 1 1 d . . . . .
H107 H 0.335026 -0.068592 0.637733 0.058 Uiso 1 1 calc R U . . .
C108 C 0.36796(8) -0.04548(15) 0.60717(16) 0.0440(11) Uani 1 1 d . . . . .
H108 H 0.368273 -0.015869 0.621179 0.053 Uiso 1 1 calc R U . . .
C109 C 0.32486(10) -0.15323(18) 0.60189(19) 0.0531(12) Uani 1 1 d . . . . .
C110 C 0.38369(8) 0.04975(14) 0.55334(15) 0.0385(10) Uani 1 1 d . . . . .
C111 C 0.36029(8) 0.03273(16) 0.52720(17) 0.0465(11) Uani 1 1 d . . . . .
H111 H 0.359883 0.002536 0.514697 0.056 Uiso 1 1 calc R U . . .
C112 C 0.33726(8) 0.06082(16) 0.51953(17) 0.0466(11) Uani 1 1 d . . . . .
H112 H 0.321693 0.049122 0.501883 0.056 Uiso 1 1 calc R U . . .
C113 C 0.33751(9) 0.10569(17) 0.53796(17) 0.0491(12) Uani 1 1 d . . . . .
C114 C 0.36103(9) 0.12360(16) 0.56390(17) 0.0503(12) Uani 1 1 d . . . . .
H114 H 0.361320 0.153733 0.576577 0.060 Uiso 1 1 calc R U . . .
C115 C 0.38388(9) 0.09604(15) 0.57052(16) 0.0451(11) Uani 1 1 d . . . . .
H115 H 0.399682 0.108388 0.586657 0.054 Uiso 1 1 calc R U . . .
C116 C 0.31300(11) 0.1352(2) 0.5331(2) 0.0619(14) Uani 1 1 d . . . . .
C117 C 0.63023(10) 0.27868(14) 0.54323(17) 0.0466(11) Uani 1 1 d . . . . .
C118 C 0.61082(11) 0.30785(15) 0.5611(2) 0.0627(14) Uani 1 1 d . . . . .
H118 H 0.598359 0.295686 0.580934 0.075 Uiso 1 1 calc R U . . .
C119 C 0.61029(12) 0.35451(16) 0.5493(2) 0.0705(16) Uani 1 1 d . . . . .
H119 H 0.597780 0.374062 0.561782 0.085 Uiso 1 1 calc R U . . .
C120 C 0.62877(11) 0.37259(14) 0.51816(19) 0.0560(13) Uani 1 1 d . . . . .
C121 C 0.64707(11) 0.34360(15) 0.50064(19) 0.0590(13) Uani 1 1 d . . . . .
H121 H 0.658993 0.355231 0.479443 0.071 Uiso 1 1 calc R U . . .
C122 C 0.64824(11) 0.29733(15) 0.51375(18) 0.0563(13) Uani 1 1 d . . . . .
H122 H 0.661429 0.278421 0.502466 0.068 Uiso 1 1 calc R U . . .
C123 C 0.62739(13) 0.42261(18) 0.5037(2) 0.0698(16) Uani 1 1 d . . . . .
C124 C 0.68080(9) 0.22053(14) 0.57410(17) 0.0447(11) Uani 1 1 d . . . . .
C125 C 0.70106(10) 0.20406(16) 0.54839(18) 0.0526(12) Uani 1 1 d . . . . .
H125 H 0.697517 0.179617 0.526003 0.063 Uiso 1 1 calc R U . . .
C126 C 0.72717(10) 0.22329(18) 0.55509(19) 0.0593(13) Uani 1 1 d . . . . .
H126 H 0.740594 0.212974 0.536353 0.071 Uiso 1 1 calc R U . . .
C127 C 0.73213(10) 0.25805(17) 0.59052(19) 0.0565(13) Uani 1 1 d . . . . .
C128 C 0.71232(10) 0.27380(18) 0.61845(19) 0.0588(13) Uani 1 1 d . . . . .
H128 H 0.716315 0.296605 0.642615 0.071 Uiso 1 1 calc R U . . .
C129 C 0.68636(10) 0.25558(16) 0.61050(19) 0.0574(13) Uani 1 1 d . . . . .
H129 H 0.672902 0.266368 0.628899 0.069 Uiso 1 1 calc R U . . .
C130 C 0.75944(11) 0.28016(19) 0.5980(2) 0.0626(14) Uani 1 1 d . . . . .
C131 C 0.66761(9) -0.24360(14) 0.54419(18) 0.0445(11) Uani 1 1 d . . . . .
C132 C 0.67183(10) -0.27210(17) 0.50444(19) 0.0584(13) Uani 1 1 d . . . . .
H132 H 0.657690 -0.278895 0.480205 0.070 Uiso 1 1 calc R U . . .
C133 C 0.69727(11) -0.29062(18) 0.5007(2) 0.0648(14) Uani 1 1 d . . . . .
H133 H 0.700163 -0.309390 0.473666 0.078 Uiso 1 1 calc R U . . .
C134 C 0.71824(9) -0.28126(17) 0.53706(19) 0.0525(12) Uani 1 1 d . . . . .
C135 C 0.71417(10) -0.25324(18) 0.5771(2) 0.0634(14) Uani 1 1 d . . . . .
H135 H 0.728203 -0.246818 0.601729 0.076 Uiso 1 1 calc R U . . .
C136 C 0.68880(10) -0.23487(17) 0.5801(2) 0.0614(14) Uani 1 1 d . . . . .
H136 H 0.685952 -0.216036 0.607091 0.074 Uiso 1 1 calc R U . . .
C137 C 0.74551(11) -0.30135(19) 0.5324(2) 0.0633(14) Uani 1 1 d . . . . .
C138 C 0.61121(10) -0.29265(15) 0.52804(19) 0.0511(12) Uani 1 1 d . . . . .
C139 C 0.62562(11) -0.32732(17) 0.5539(2) 0.0716(16) Uani 1 1 d . . . . .
H139 H 0.638754 -0.319491 0.579604 0.086 Uiso 1 1 calc R U . . .
C140 C 0.62089(12) -0.37387(19) 0.5421(3) 0.086(2) Uani 1 1 d . . . . .
H140 H 0.630989 -0.396824 0.559808 0.104 Uiso 1 1 calc R U . . .
C141 C 0.60137(12) -0.38628(16) 0.5046(3) 0.0751(17) Uani 1 1 d . . . . .
C142 C 0.58636(12) -0.35191(16) 0.4788(2) 0.0712(16) Uani 1 1 d . . . . .
H142 H 0.572870 -0.359913 0.453795 0.085 Uiso 1 1 calc R U . . .
C143 C 0.59143(11) -0.30527(15) 0.4904(2) 0.0620(14) Uani 1 1 d . . . . .
H143 H 0.581421 -0.282278 0.472583 0.074 Uiso 1 1 calc R U . . .
C144 C 0.59641(15) -0.4363(2) 0.4892(3) 0.089(2) Uani 1 1 d . . . . .
C145 C 0.54300(12) 0.2051(2) 0.6809(2) 0.0711(16) Uani 1 1 d . . . . .
C146 C 0.55120(13) 0.15928(19) 0.6833(2) 0.0742(16) Uani 1 1 d . . . . .
H146 H 0.538666 0.135565 0.684985 0.089 Uiso 1 1 calc R U . . .
C147 C 0.57795(14) 0.1489(2) 0.6830(2) 0.0766(17) Uani 1 1 d . . . . .
H147 H 0.583675 0.118087 0.683652 0.092 Uiso 1 1 calc R U . . .
C148 C 0.59597(12) 0.1840(2) 0.6818(2) 0.0727(16) Uani 1 1 d . . . . .
H148 H 0.614108 0.176590 0.682310 0.087 Uiso 1 1 calc R U . . .
C149 C 0.58848(13) 0.2306(2) 0.6799(2) 0.0800(17) Uani 1 1 d . . . . .
H149 H 0.601139 0.254197 0.679041 0.096 Uiso 1 1 calc R U . . .
C150 C 0.56104(12) 0.24024(19) 0.6792(2) 0.0758(17) Uani 1 1 d . . . . .
H150 H 0.555094 0.270930 0.677469 0.091 Uiso 1 1 calc R U . . .
C151 C 0.51357(15) 0.2141(3) 0.6813(3) 0.093(2) Uani 1 1 d . . . . .
C152 C 0.47932(14) 0.2691(3) 0.6875(3) 0.130(3) Uani 1 1 d . . . . .
H15A H 0.472645 0.253101 0.714919 0.156 Uiso 1 1 calc R U . . .
H15B H 0.469429 0.259275 0.656731 0.156 Uiso 1 1 calc R U . . .
H15C H 0.477149 0.302059 0.691474 0.156 Uiso 1 1 calc R U . . .
C153 C 0.6574(2) 0.3990(4) 0.6492(4) 0.135(3) Uani 1 1 d D U . . .
C154 C 0.6519(2) 0.4449(4) 0.6309(4) 0.173(4) Uani 1 1 d D U . . .
H154 H 0.635705 0.459549 0.635364 0.207 Uiso 1 1 calc R U . . .
C155 C 0.6720(3) 0.4681(5) 0.6054(5) 0.219(6) Uani 1 1 d D U . . .
H155 H 0.668753 0.497569 0.591815 0.263 Uiso 1 1 calc R U . . .
C156 C 0.6959(3) 0.4460(6) 0.6014(5) 0.196(5) Uani 1 1 d D U . . .
H156 H 0.709039 0.461579 0.585951 0.235 Uiso 1 1 calc R U . . .
C157 C 0.7011(3) 0.4036(5) 0.6187(6) 0.227(6) Uani 1 1 d D U . . .
H157 H 0.717237 0.389150 0.613791 0.273 Uiso 1 1 calc R U . . .
C158 C 0.6825(3) 0.3813(4) 0.6437(5) 0.209(5) Uani 1 1 d D U . . .
H158 H 0.687043 0.352465 0.657843 0.250 Uiso 1 1 calc R U . . .
C159 C 0.6374(3) 0.3716(5) 0.6723(4) 0.148(4) Uani 1 1 d . . . . .
C160 C 0.5940(3) 0.3708(5) 0.7004(5) 0.272(9) Uani 1 1 d . . . . .
H16A H 0.578961 0.391333 0.702298 0.327 Uiso 1 1 calc R U . . .
H16B H 0.588264 0.344209 0.680328 0.327 Uiso 1 1 calc R U . . .
H16C H 0.600664 0.360688 0.733353 0.327 Uiso 1 1 calc R U . . .

loop_
_atom_site_aniso_label
_atom_site_aniso_U_11
_atom_site_aniso_U_22
_atom_site_aniso_U_33
_atom_site_aniso_U_23
_atom_site_aniso_U_13
_atom_site_aniso_U_12
O1 0.059(2) 0.067(2) 0.121(3) -0.033(2) 0.029(2) -0.033(2)
O2 0.058(2) 0.078(3) 0.107(3) -0.019(2) 0.028(2) -0.036(2)
O3 0.048(2) 0.071(2) 0.087(3) -0.004(2) -0.0131(18) 0.0257(19)
O4 0.050(2) 0.048(2) 0.103(3) -0.0052(19) 0.0036(18) 0.0206(17)
O5 0.121(4) 0.041(2) 0.178(5) -0.043(3) 0.014(4) -0.013(3)
O6 0.132(4) 0.0252(19) 0.145(4) 0.006(2) 0.005(3) -0.004(2)
O7 0.070(3) 0.089(3) 0.106(3) -0.031(2) 0.018(2) -0.048(2)
O8 0.052(2) 0.080(3) 0.134(4) -0.042(3) 0.035(2) -0.033(2)
O9 0.044(2) 0.076(3) 0.101(3) -0.022(2) -0.0034(19) 0.0222(19)
O10 0.047(2) 0.077(3) 0.084(3) -0.019(2) 0.0008(17) 0.0313(19)
O11 0.083(3) 0.0343(19) 0.134(4) 0.029(2) -0.003(3) 0.0140(19)
O12 0.143(4) 0.027(2) 0.153(4) 0.014(2) -0.037(3) -0.012(2)
O13 0.057(2) 0.062(2) 0.090(3) -0.008(2) 0.0082(18) -0.0282(19)
O14 0.068(3) 0.072(3) 0.080(3) -0.014(2) 0.013(2) -0.035(2)
O15 0.051(2) 0.102(3) 0.115(3) -0.023(3) -0.018(2) 0.041(2)
O16 0.058(2) 0.063(2) 0.101(3) -0.001(2) 0.005(2) 0.029(2)
O17 0.116(4) 0.0278(19) 0.148(4) 0.009(2) 0.033(3) 0.008(2)
O18 0.112(4) 0.032(2) 0.128(4) 0.015(2) 0.016(3) -0.006(2)
O19 0.081(3) 0.103(3) 0.085(3) -0.017(2) 0.011(2) -0.067(3)
O20 0.051(2) 0.085(3) 0.108(3) -0.001(2) 0.008(2) -0.025(2)
O21 0.040(2) 0.076(3) 0.127(3) -0.014(2) 0.000(2) 0.0228(19)
O22 0.067(3) 0.111(3) 0.089(3) -0.013(3) 0.001(2) 0.048(2)
O23 0.115(4) 0.029(2) 0.232(6) 0.013(3) 0.024(4) -0.002(2)
O24 0.130(5) 0.045(3) 0.177(5) -0.037(3) 0.018(4) -0.009(3)
O25 0.080(4) 0.103(4) 0.266(7) 0.033(4) 0.013(4) -0.021(3)
O26 0.072(3) 0.082(3) 0.160(4) -0.019(3) 0.005(3) 0.007(3)
O27 0.214(8) 0.134(6) 0.213(8) 0.042(6) 0.005(6) 0.044(6)
O28 0.179(8) 0.162(7) 0.220(8) 0.027(6) 0.057(6) 0.051(6)
O29 0.065(2) 0.0170(15) 0.151(3) 0.0435(18) 0.031(2) 0.0122(15)
N1 0.035(2) 0.0286(18) 0.046(2) -0.0007(15) -0.0024(15) -0.0062(15)
N2 0.0329(19) 0.0246(17) 0.049(2) -0.0013(14) 0.0029(15) 0.0076(15)
N3 0.046(2) 0.0233(18) 0.096(3) -0.0095(19) 0.006(2) -0.0029(17)
N4 0.036(2) 0.0305(19) 0.066(2) -0.0023(17) 0.0036(17) -0.0040(16)
N5 0.033(2) 0.0286(18) 0.058(2) 0.0021(16) -0.0013(16) 0.0010(15)
N6 0.038(2) 0.0279(18) 0.064(2) 0.0026(16) 0.0051(17) 0.0022(16)
N7 0.0268(18) 0.0265(17) 0.054(2) 0.0007(15) 0.0008(15) 0.0020(14)
N8 0.0259(18) 0.0313(18) 0.051(2) 0.0015(15) 0.0007(15) 0.0023(15)
N9 0.041(2) 0.0238(18) 0.069(3) 0.0035(16) 0.0011(17) -0.0007(16)
N10 0.039(2) 0.0307(19) 0.057(2) 0.0037(16) -0.0065(16) -0.0108(16)
N11 0.039(2) 0.0267(18) 0.057(2) -0.0006(16) 0.0019(16) 0.0017(15)
N12 0.037(2) 0.0261(18) 0.080(3) -0.0048(18) 0.0036(18) -0.0032(16)
C1 0.036(2) 0.0223(19) 0.040(2) -0.0013(16) 0.0008(17) 0.0008(18)
C2 0.042(3) 0.023(2) 0.045(3) 0.0026(17) 0.0010(19) -0.0064(19)
C3 0.036(2) 0.028(2) 0.040(2) -0.0010(17) 0.0006(17) 0.0022(18)
C4 0.039(2) 0.022(2) 0.047(3) 0.0010(17) -0.0030(18) 0.0027(18)
C5 0.037(2) 0.025(2) 0.039(2) 0.0024(17) 0.0016(17) 0.0013(18)
C6 0.029(2) 0.029(2) 0.044(2) 0.0000(17) -0.0021(17) -0.0004(17)
C7 0.039(2) 0.027(2) 0.042(2) -0.0008(17) 0.0044(18) 0.0032(18)
C8 0.032(2) 0.030(2) 0.042(2) -0.0048(17) 0.0027(17) -0.0007(18)
C9 0.044(3) 0.021(2) 0.052(3) -0.0033(18) 0.0013(19) -0.0008(18)
C10 0.032(2) 0.027(2) 0.046(3) -0.0034(17) 0.0008(18) -0.0057(17)
C11 0.037(2) 0.028(2) 0.048(3) 0.0020(18) -0.0014(19) -0.0021(19)
C12 0.034(2) 0.025(2) 0.060(3) -0.0022(19) 0.0027(19) 0.0015(18)
C13 0.028(2) 0.026(2) 0.068(3) -0.0045(19) 0.0019(19) -0.0043(17)
C14 0.036(3) 0.031(2) 0.079(3) -0.005(2) 0.006(2) 0.002(2)
C15 0.034(2) 0.021(2) 0.078(3) -0.002(2) 0.001(2) -0.0044(18)
C16 0.061(3) 0.024(2) 0.067(3) -0.003(2) 0.004(2) -0.008(2)
C17 0.039(3) 0.027(2) 0.063(3) -0.003(2) 0.009(2) -0.0051(19)
C18 0.032(2) 0.028(2) 0.063(3) -0.0004(19) 0.003(2) -0.0048(18)
C19 0.034(2) 0.027(2) 0.049(3) -0.0020(18) 0.0061(18) 0.0048(18)
C20 0.031(2) 0.024(2) 0.051(3) 0.0000(17) -0.0012(18) -0.0005(17)
C21 0.032(2) 0.028(2) 0.043(2) -0.0027(17) -0.0014(17) 0.0029(17)
C22 0.033(2) 0.024(2) 0.046(3) -0.0026(17) 0.0040(18) 0.0019(17)
C23 0.029(2) 0.028(2) 0.043(2) 0.0021(17) -0.0013(17) 0.0037(17)
C24 0.035(2) 0.024(2) 0.048(3) -0.0005(17) 0.0044(18) -0.0080(17)
C25 0.029(2) 0.027(2) 0.047(3) -0.0001(17) 0.0048(17) 0.0028(17)
C26 0.045(3) 0.026(2) 0.061(3) 0.0036(19) 0.000(2) 0.011(2)
C27 0.040(3) 0.025(2) 0.057(3) 0.0006(19) 0.007(2) 0.0043(19)
C28 0.028(2) 0.027(2) 0.055(3) 0.0000(18) 0.0044(18) 0.0054(17)
C29 0.032(2) 0.024(2) 0.062(3) 0.0009(18) 0.0057(19) 0.0007(17)
C30 0.033(2) 0.029(2) 0.045(3) 0.0032(18) -0.0023(18) 0.0027(18)
C31 0.036(2) 0.033(2) 0.045(3) 0.0032(18) -0.0008(19) 0.0044(19)
C32 0.042(3) 0.038(2) 0.051(3) -0.005(2) 0.001(2) -0.004(2)
C33 0.052(3) 0.039(3) 0.061(3) -0.006(2) 0.000(2) -0.011(2)
C34 0.032(2) 0.040(2) 0.064(3) -0.004(2) 0.004(2) -0.008(2)
C35 0.039(3) 0.041(3) 0.061(3) 0.001(2) 0.001(2) -0.004(2)
C36 0.036(2) 0.032(2) 0.056(3) 0.0008(19) 0.000(2) 0.0022(19)
C37 0.045(3) 0.047(3) 0.076(4) -0.008(3) 0.014(3) -0.014(2)
C38 0.037(2) 0.029(2) 0.042(2) 0.0032(17) 0.0044(18) 0.0048(18)
C39 0.038(3) 0.032(2) 0.062(3) -0.001(2) 0.005(2) 0.0039(19)
C40 0.036(3) 0.030(2) 0.075(3) 0.005(2) 0.004(2) 0.0088(19)
C41 0.028(2) 0.044(3) 0.063(3) 0.007(2) 0.005(2) 0.014(2)
C42 0.042(3) 0.041(3) 0.066(3) 0.007(2) -0.008(2) 0.007(2)
C43 0.040(3) 0.039(2) 0.051(3) 0.003(2) -0.002(2) 0.002(2)
C44 0.036(3) 0.057(3) 0.060(3) 0.013(2) 0.000(2) 0.018(2)
C45 0.049(3) 0.028(2) 0.074(3) -0.007(2) 0.003(2) -0.007(2)
C46 0.071(4) 0.036(3) 0.095(4) 0.001(3) 0.022(3) -0.009(3)
C47 0.082(4) 0.028(3) 0.118(5) 0.012(3) 0.013(4) -0.015(3)
C48 0.069(4) 0.029(3) 0.097(4) -0.007(3) -0.004(3) -0.001(2)
C49 0.075(4) 0.036(3) 0.119(5) -0.016(3) 0.028(3) -0.013(3)
C50 0.082(4) 0.022(2) 0.104(4) -0.014(3) 0.027(3) -0.010(2)
C51 0.091(5) 0.032(3) 0.113(5) -0.010(3) -0.007(4) -0.002(3)
C52 0.045(3) 0.031(2) 0.067(3) 0.001(2) 0.006(2) -0.011(2)
C53 0.046(3) 0.047(3) 0.074(3) -0.019(2) 0.012(2) -0.010(2)
C54 0.051(3) 0.057(3) 0.087(4) -0.021(3) 0.024(3) -0.028(3)
C55 0.048(3) 0.051(3) 0.078(4) -0.005(3) 0.012(3) -0.025(2)
C56 0.059(3) 0.056(3) 0.080(4) -0.024(3) 0.010(3) -0.027(3)
C57 0.051(3) 0.054(3) 0.066(3) -0.010(2) 0.018(2) -0.017(2)
C58 0.057(3) 0.056(3) 0.082(4) -0.017(3) 0.013(3) -0.027(3)
C59 0.028(2) 0.035(2) 0.068(3) 0.004(2) 0.006(2) 0.0110(19)
C60 0.047(3) 0.042(3) 0.076(3) -0.006(2) 0.008(2) 0.008(2)
C61 0.047(3) 0.056(3) 0.090(4) -0.011(3) -0.001(3) 0.012(3)
C62 0.037(3) 0.048(3) 0.075(3) -0.009(2) 0.000(2) 0.019(2)
C63 0.052(3) 0.050(3) 0.073(4) -0.011(2) 0.002(2) 0.017(2)
C64 0.036(3) 0.038(2) 0.066(3) -0.003(2) 0.001(2) 0.011(2)
C65 0.033(3) 0.057(3) 0.079(4) -0.004(3) 0.002(2) 0.015(2)
C66 0.046(3) 0.026(2) 0.071(3) 0.002(2) 0.009(2) 0.009(2)
C67 0.061(3) 0.030(2) 0.063(3) 0.002(2) -0.001(2) 0.009(2)
C68 0.063(3) 0.029(2) 0.073(3) 0.009(2) -0.007(3) 0.005(2)
C69 0.069(4) 0.026(2) 0.086(4) 0.009(2) 0.008(3) 0.005(2)
C70 0.066(4) 0.033(3) 0.091(4) 0.005(3) -0.003(3) -0.006(2)
C71 0.054(3) 0.025(2) 0.095(4) 0.009(2) 0.002(3) 0.002(2)
C72 0.093(5) 0.023(3) 0.109(5) 0.011(3) 0.004(4) 0.005(3)
C73 0.044(3) 0.021(2) 0.049(3) -0.0075(17) -0.0007(19) 0.0025(19)
C74 0.033(2) 0.029(2) 0.050(3) 0.0017(18) 0.0044(18) -0.0062(19)
C75 0.031(2) 0.029(2) 0.046(3) 0.0021(18) -0.0017(18) 0.0031(17)
C76 0.037(2) 0.022(2) 0.056(3) -0.0034(18) -0.0016(19) 0.0056(18)
C77 0.032(2) 0.024(2) 0.041(2) -0.0005(16) 0.0003(17) 0.0012(17)
C78 0.038(2) 0.034(2) 0.044(3) 0.0045(18) -0.0002(18) -0.0044(19)
C79 0.026(2) 0.030(2) 0.045(2) 0.0004(17) 0.0026(17) 0.0010(17)
C80 0.039(2) 0.028(2) 0.044(3) 0.0017(18) -0.0017(18) 0.0030(18)
C81 0.029(2) 0.026(2) 0.047(3) 0.0024(17) 0.0010(17) -0.0004(17)
C82 0.030(2) 0.030(2) 0.044(2) -0.0042(18) 0.0025(17) -0.0059(17)
C83 0.028(2) 0.029(2) 0.051(3) 0.0020(18) 0.0094(18) 0.0026(18)
C84 0.042(3) 0.022(2) 0.046(3) -0.0015(17) 0.0043(19) -0.0015(18)
C85 0.039(2) 0.025(2) 0.047(3) -0.0021(18) 0.0036(18) -0.0033(18)
C86 0.037(2) 0.027(2) 0.058(3) 0.0042(19) 0.003(2) -0.0037(18)
C87 0.037(2) 0.021(2) 0.062(3) -0.0020(19) 0.000(2) -0.0041(18)
C88 0.049(3) 0.026(2) 0.054(3) -0.0044(19) 0.003(2) -0.006(2)
C89 0.044(3) 0.021(2) 0.057(3) -0.0023(18) -0.005(2) -0.0109(19)
C90 0.034(2) 0.027(2) 0.053(3) 0.0011(18) -0.0009(19) -0.0035(18)
C91 0.033(2) 0.024(2) 0.060(3) 0.0045(19) -0.0033(19) -0.0012(17)
C92 0.029(2) 0.0203(19) 0.049(3) -0.0004(17) 0.0025(17) -0.0018(16)
C93 0.040(2) 0.023(2) 0.048(3) -0.0020(17) 0.0006(19) -0.0037(18)
C94 0.034(2) 0.023(2) 0.053(3) -0.0013(18) 0.0009(18) 0.0014(17)
C95 0.037(2) 0.027(2) 0.043(2) -0.0030(17) 0.0039(18) -0.0041(18)
C96 0.031(2) 0.027(2) 0.055(3) 0.0021(18) 0.0020(18) -0.0007(17)
C97 0.036(2) 0.025(2) 0.047(3) 0.0005(17) 0.0015(18) 0.0053(18)
C98 0.036(2) 0.031(2) 0.058(3) 0.006(2) 0.001(2) 0.0045(19)
C99 0.048(3) 0.019(2) 0.072(3) -0.006(2) -0.001(2) 0.0070(19)
C100 0.036(2) 0.022(2) 0.058(3) -0.0026(18) 0.0014(19) 0.0028(18)
C101 0.039(3) 0.023(2) 0.071(3) 0.000(2) 0.002(2) -0.0004(18)
C102 0.032(2) 0.0197(19) 0.053(3) -0.0004(17) 0.0032(18) 0.0031(17)
C103 0.032(2) 0.031(2) 0.050(3) 0.0029(19) -0.0056(19) -0.0037(18)
C104 0.050(3) 0.034(2) 0.050(3) 0.000(2) -0.002(2) 0.000(2)
C105 0.060(3) 0.036(2) 0.056(3) -0.007(2) 0.005(2) -0.011(2)
C106 0.055(3) 0.037(3) 0.055(3) 0.007(2) -0.004(2) -0.009(2)
C107 0.044(3) 0.047(3) 0.054(3) 0.005(2) -0.001(2) -0.001(2)
C108 0.039(3) 0.036(2) 0.054(3) 0.003(2) -0.007(2) 0.001(2)
C109 0.052(3) 0.052(3) 0.055(3) -0.006(2) 0.003(2) -0.022(2)
C110 0.032(2) 0.035(2) 0.050(3) 0.0010(19) 0.0087(18) 0.0002(18)
C111 0.027(2) 0.044(3) 0.068(3) 0.003(2) 0.002(2) -0.006(2)
C112 0.024(2) 0.053(3) 0.063(3) 0.002(2) 0.008(2) -0.001(2)
C113 0.030(2) 0.056(3) 0.061(3) 0.009(2) 0.004(2) 0.014(2)
C114 0.044(3) 0.041(3) 0.065(3) -0.001(2) 0.006(2) 0.011(2)
C115 0.041(3) 0.041(2) 0.053(3) 0.000(2) 0.002(2) 0.000(2)
C116 0.047(3) 0.059(3) 0.079(4) 0.005(3) 0.003(3) 0.022(3)
C117 0.054(3) 0.022(2) 0.062(3) 0.001(2) -0.004(2) -0.005(2)
C118 0.066(4) 0.026(2) 0.096(4) 0.007(2) 0.008(3) -0.004(2)
C119 0.072(4) 0.024(2) 0.115(5) -0.004(3) 0.008(3) 0.000(2)
C120 0.069(4) 0.017(2) 0.079(4) 0.004(2) -0.006(3) -0.010(2)
C121 0.076(4) 0.026(2) 0.075(4) 0.003(2) 0.006(3) -0.008(2)
C122 0.069(4) 0.026(2) 0.072(3) 0.006(2) 0.001(3) -0.007(2)
C123 0.084(4) 0.030(3) 0.092(4) 0.009(3) -0.005(3) -0.009(3)
C124 0.044(3) 0.031(2) 0.057(3) 0.007(2) -0.003(2) -0.012(2)
C125 0.050(3) 0.037(3) 0.069(3) -0.008(2) -0.001(2) -0.012(2)
C126 0.047(3) 0.057(3) 0.072(4) -0.003(3) 0.003(2) -0.009(3)
C127 0.051(3) 0.053(3) 0.064(3) 0.001(2) 0.000(2) -0.026(2)
C128 0.053(3) 0.053(3) 0.071(4) -0.009(2) 0.006(3) -0.026(3)
C129 0.055(3) 0.046(3) 0.070(3) -0.008(2) 0.001(2) -0.018(2)
C130 0.057(4) 0.060(3) 0.070(4) -0.003(3) 0.005(3) -0.032(3)
C131 0.036(3) 0.029(2) 0.069(3) -0.001(2) 0.007(2) 0.0091(19)
C132 0.043(3) 0.051(3) 0.079(4) -0.008(3) -0.002(2) 0.019(2)
C133 0.064(4) 0.056(3) 0.073(4) -0.015(3) -0.001(3) 0.018(3)
C134 0.039(3) 0.047(3) 0.070(3) 0.004(2) 0.001(2) 0.017(2)
C135 0.037(3) 0.057(3) 0.093(4) -0.003(3) -0.007(3) 0.009(2)
C136 0.052(3) 0.048(3) 0.081(4) -0.018(3) -0.006(3) 0.009(2)
C137 0.050(3) 0.059(3) 0.081(4) 0.006(3) 0.004(3) 0.018(3)
C138 0.049(3) 0.029(2) 0.076(3) 0.003(2) 0.009(2) 0.000(2)
C139 0.055(3) 0.034(3) 0.124(5) 0.010(3) 0.000(3) 0.008(2)
C140 0.066(4) 0.037(3) 0.156(6) 0.015(3) 0.004(4) 0.013(3)
C141 0.060(4) 0.023(3) 0.145(6) -0.004(3) 0.023(4) 0.002(2)
C142 0.076(4) 0.030(3) 0.109(5) -0.014(3) 0.019(3) -0.003(3)
C143 0.070(4) 0.024(2) 0.090(4) -0.010(2) 0.002(3) 0.008(2)
C144 0.086(5) 0.030(3) 0.152(7) 0.008(4) 0.017(4) 0.015(3)
C145 0.067(4) 0.057(3) 0.088(4) 0.003(3) 0.003(3) -0.010(3)
C146 0.073(4) 0.048(3) 0.101(5) -0.002(3) 0.007(3) -0.008(3)
C147 0.087(5) 0.055(4) 0.084(4) -0.007(3) -0.006(3) 0.003(3)
C148 0.056(4) 0.083(4) 0.078(4) -0.015(3) 0.000(3) 0.005(3)
C149 0.071(4) 0.073(4) 0.096(5) -0.001(3) 0.005(3) -0.015(3)
C150 0.071(4) 0.045(3) 0.110(5) -0.004(3) 0.000(3) -0.013(3)
C151 0.077(5) 0.078(5) 0.122(6) 0.023(4) 0.004(4) -0.021(4)
C152 0.060(5) 0.153(8) 0.173(8) -0.019(6) 0.001(5) 0.020(5)
C153 0.121(8) 0.126(8) 0.151(8) -0.019(7) -0.023(6) 0.013(7)
C154 0.157(10) 0.158(10) 0.201(10) 0.056(8) 0.005(8) -0.002(8)
C155 0.172(12) 0.245(15) 0.237(13) 0.094(11) 0.005(11) -0.048(12)
C156 0.135(10) 0.210(14) 0.246(12) 0.016(11) 0.031(10) -0.044(11)
C157 0.180(13) 0.128(10) 0.387(19) -0.029(12) 0.092(12) -0.027(10)
C158 0.137(10) 0.153(11) 0.341(16) -0.045(11) 0.055(10) 0.028(9)
C159 0.153(11) 0.112(9) 0.176(10) 0.009(8) 0.011(8) -0.009(9)
C160 0.261(17) 0.269(17) 0.320(18) 0.134(14) 0.187(15) -0.012(13)

loop_
_atom_type_symbol
_atom_type_description
_atom_type_scat_dispersion_real
_atom_type_scat_dispersion_imag
_atom_type_scat_source
C C 0.0181 0.0091
;
International Tables for Crystallography
(Vol. C, Tables 4.2.6.8 and 6.1.1.4)
;
H H 0.0000 0.0000
;
International Tables for Crystallography
(Vol. C, Table 6.1.1.4)
;
N N 0.0311 0.0180
;
International Tables for Crystallography
(Vol. C, Tables 4.2.6.8 and 6.1.1.4)
;
O O 0.0492 0.0322
;
International Tables for Crystallography
(Vol. C, Tables 4.2.6.8 and 6.1.1.4)
;

loop_
_geom_angle_atom_site_label_1
_geom_angle_atom_site_label_2
_geom_angle_atom_site_label_3
_geom_angle
_geom_angle_site_symmetry_1
_geom_angle_site_symmetry_3
_geom_angle_publ_flag
C37 O2 H2O 109.5 . . ?
C44 O3 H3O 109.5 . . ?
C51 O5 H5O 109.5 . . ?
C58 O8 H8O 109.5 . . ?
C65 O9 H9O 109.5 . . ?
C72 O12 H12O 109.5 . . ?
C109 O13 H13O 109.5 . . ?
C116 O15 H15O 109.5 . . ?
C123 O18 H18O 109.5 . . ?
C130 O19 H19O 109.5 . . ?
C137 O21 H21O 109.5 . . ?
C144 O23 H23O 109.5 . . ?
C151 O26 C152 115.2(6) . . ?
C159 O28 C160 117.5(10) . . ?
C6 N1 C5 118.0(3) . . ?
C7 N2 C8 117.3(3) . . ?
C16 N3 C15 117.3(4) . . ?
C17 N4 C18 117.4(4) . . ?
C26 N5 C25 117.5(4) . . ?
C27 N6 C28 117.3(4) . . ?
C78 N7 C77 117.6(3) . . ?
C79 N8 C80 117.3(3) . . ?
C88 N9 C87 118.0(4) . . ?
C89 N10 C90 117.3(4) . . ?
C98 N11 C97 117.4(4) . . ?
C99 N12 C100 117.8(4) . . ?
C2 C1 C30 178.0(4) . . ?
C1 C2 C3 179.5(5) . . ?
C4 C3 C10 119.6(4) . . ?
C4 C3 C2 121.1(3) . . ?
C10 C3 C2 119.3(4) . . ?
C3 C4 C5 120.7(3) . . ?
C3 C4 H4 119.6 . . ?
C5 C4 H4 119.6 . . ?
N1 C5 C4 120.2(3) . . ?
N1 C5 C8 121.0(4) . . ?
C4 C5 C8 118.8(4) . . ?
N1 C6 C7 120.4(4) . . ?
N1 C6 C31 115.4(3) . . ?
C7 C6 C31 124.2(4) . . ?
N2 C7 C6 121.8(4) . . ?
N2 C7 C38 113.8(3) . . ?
C6 C7 C38 124.4(4) . . ?
N2 C8 C9 119.4(3) . . ?
N2 C8 C5 120.6(4) . . ?
C9 C8 C5 119.8(4) . . ?
C10 C9 C8 120.6(4) . . ?
C10 C9 H9 119.7 . . ?
C8 C9 H9 119.7 . . ?
C9 C10 C3 120.5(4) . . ?
C9 C10 C11 119.3(4) . . ?
C3 C10 C11 120.3(4) . . ?
C12 C11 C10 177.7(5) . . ?
C11 C12 C13 178.7(5) . . ?
C14 C13 C12 122.0(4) . . ?
C14 C13 C20 119.7(4) . . ?
C12 C13 C20 118.4(3) . . ?
C13 C14 C15 121.7(4) . . ?
C13 C14 H14 119.2 . . ?
C15 C14 H14 119.2 . . ?
N3 C15 C18 121.7(4) . . ?
N3 C15 C14 119.3(4) . . ?
C18 C15 C14 119.0(4) . . ?
N3 C16 C17 121.8(4) . . ?
N3 C16 C45 114.2(4) . . ?
C17 C16 C45 124.0(4) . . ?
N4 C17 C16 121.0(4) . . ?
N4 C17 C52 114.2(4) . . ?
C16 C17 C52 124.7(4) . . ?
N4 C18 C15 120.7(4) . . ?
N4 C18 C19 119.0(4) . . ?
C15 C18 C19 120.3(4) . . ?
C20 C19 C18 120.5(4) . . ?
C20 C19 H19 119.7 . . ?
C18 C19 H19 119.7 . . ?
C19 C20 C21 121.5(4) . . ?
C19 C20 C13 118.7(3) . . ?
C21 C20 C13 119.8(4) . . ?
C22 C21 C20 175.5(5) . . ?
C21 C22 C23 176.2(4) . . ?
C24 C23 C22 120.0(4) . . ?
C24 C23 C30 119.3(3) . . ?
C22 C23 C30 120.7(3) . . ?
C23 C24 C25 120.9(4) . . ?
C23 C24 H24 119.6 . . ?
C25 C24 H24 119.6 . . ?
N5 C25 C24 119.2(4) . . ?
N5 C25 C28 121.0(3) . . ?
C24 C25 C28 119.7(4) . . ?
N5 C26 C27 121.9(4) . . ?
N5 C26 C59 115.6(4) . . ?
C27 C26 C59 122.5(4) . . ?
N6 C27 C26 120.8(4) . . ?
N6 C27 C66 116.0(4) . . ?
C26 C27 C66 123.2(4) . . ?
N6 C28 C25 120.6(4) . . ?
N6 C28 C29 119.5(4) . . ?
C25 C28 C29 119.8(4) . . ?
C30 C29 C28 120.2(4) . . ?
C30 C29 H29 119.9 . . ?
C28 C29 H29 119.9 . . ?
C29 C30 C1 121.1(4) . . ?
C29 C30 C23 119.9(4) . . ?
C1 C30 C23 119.0(3) . . ?
C32 C31 C36 119.2(4) . . ?
C32 C31 C6 118.9(4) . . ?
C36 C31 C6 121.8(4) . . ?
C33 C32 C31 119.7(4) . . ?
C33 C32 H32 120.1 . . ?
C31 C32 H32 120.1 . . ?
C34 C33 C32 120.9(4) . . ?
C34 C33 H33 119.5 . . ?
C32 C33 H33 119.5 . . ?
C35 C34 C33 119.5(4) . . ?
C35 C34 C37 120.9(4) . . ?
C33 C34 C37 119.6(4) . . ?
C34 C35 C36 119.9(4) . . ?
C34 C35 H35 120.1 . . ?
C36 C35 H35 120.1 . . ?
C35 C36 C31 120.7(4) . . ?
C35 C36 H36 119.7 . . ?
C31 C36 H36 119.7 . . ?
O2 C37 O1 124.5(5) . . ?
O2 C37 C34 117.4(4) . . ?
O1 C37 C34 118.1(5) . . ?
C39 C38 C43 119.1(4) . . ?
C39 C38 C7 118.2(4) . . ?
C43 C38 C7 122.7(4) . . ?
C40 C39 C38 120.6(4) . . ?
C40 C39 H39 119.7 . . ?
C38 C39 H39 119.7 . . ?
C39 C40 C41 120.0(4) . . ?
C39 C40 H40 120.0 . . ?
C41 C40 H40 120.0 . . ?
C42 C41 C40 119.9(4) . . ?
C42 C41 C44 122.2(4) . . ?
C40 C41 C44 117.8(4) . . ?
C43 C42 C41 120.3(4) . . ?
C43 C42 H42 119.8 . . ?
C41 C42 H42 119.8 . . ?
C42 C43 C38 120.0(4) . . ?
C42 C43 H43 120.0 . . ?
C38 C43 H43 120.0 . . ?
O4 C44 O3 122.8(4) . . ?
O4 C44 C41 121.7(4) . . ?
O3 C44 C41 115.4(4) . . ?
C50 C45 C46 118.0(4) . . ?
C50 C45 C16 119.2(4) . . ?
C46 C45 C16 122.8(5) . . ?
C45 C46 C47 120.4(5) . . ?
C45 C46 H46 119.8 . . ?
C47 C46 H46 119.8 . . ?
C48 C47 C46 120.2(5) . . ?
C48 C47 H47 119.9 . . ?
C46 C47 H47 119.9 . . ?
C47 C48 C49 120.1(5) . . ?
C47 C48 C51 118.9(6) . . ?
C49 C48 C51 121.0(6) . . ?
C50 C49 C48 118.0(5) . . ?
C50 C49 H49 121.0 . . ?
C48 C49 H49 121.0 . . ?
C49 C50 C45 123.3(5) . . ?
C49 C50 H50 118.4 . . ?
C45 C50 H50 118.4 . . ?
O6 C51 O5 124.3(6) . . ?
O6 C51 C48 121.1(7) . . ?
O5 C51 C48 114.6(6) . . ?
C57 C52 C53 119.4(4) . . ?
C57 C52 C17 122.0(4) . . ?
C53 C52 C17 118.6(4) . . ?
C54 C53 C52 119.7(5) . . ?
C54 C53 H53 120.1 . . ?
C52 C53 H53 120.1 . . ?
C53 C54 C55 121.6(5) . . ?
C53 C54 H54 119.2 . . ?
C55 C54 H54 119.2 . . ?
C56 C55 C54 118.9(4) . . ?
C56 C55 C58 120.7(5) . . ?
C54 C55 C58 120.4(5) . . ?
C55 C56 C57 119.7(5) . . ?
C55 C56 H56 120.2 . . ?
C57 C56 H56 120.2 . . ?
C52 C57 C56 120.7(5) . . ?
C52 C57 H57 119.6 . . ?
C56 C57 H57 119.6 . . ?
O8 C58 O7 124.1(5) . . ?
O8 C58 C55 118.6(5) . . ?
O7 C58 C55 117.3(5) . . ?
C64 C59 C60 120.0(4) . . ?
C64 C59 C26 120.5(4) . . ?
C60 C59 C26 119.5(4) . . ?
C61 C60 C59 120.2(5) . . ?
C61 C60 H60 119.9 . . ?
C59 C60 H60 119.9 . . ?
C60 C61 C62 121.2(5) . . ?
C60 C61 H61 119.4 . . ?
C62 C61 H61 119.4 . . ?
C61 C62 C63 118.4(4) . . ?
C61 C62 C65 122.5(5) . . ?
C63 C62 C65 119.0(4) . . ?
C64 C63 C62 120.8(4) . . ?
C64 C63 H63 119.6 . . ?
C62 C63 H63 119.6 . . ?
C59 C64 C63 119.4(4) . . ?
C59 C64 H64 120.3 . . ?
C63 C64 H64 120.3 . . ?
O10 C65 O9 123.3(4) . . ?
O10 C65 C62 122.2(5) . . ?
O9 C65 C62 114.5(5) . . ?
C71 C66 C67 119.9(4) . . ?
C71 C66 C27 119.9(4) . . ?
C67 C66 C27 120.2(4) . . ?
C68 C67 C66 120.7(5) . . ?
C68 C67 H67 119.7 . . ?
C66 C67 H67 119.7 . . ?
C67 C68 C69 119.5(4) . . ?
C67 C68 H68 120.2 . . ?
C69 C68 H68 120.2 . . ?
C70 C69 C68 119.5(4) . . ?
C70 C69 C72 121.9(5) . . ?
C68 C69 C72 118.6(5) . . ?
C71 C70 C69 120.2(5) . . ?
C71 C70 H70 119.9 . . ?
C69 C70 H70 119.9 . . ?
C66 C71 C70 120.2(5) . . ?
C66 C71 H71 119.9 . . ?
C70 C71 H71 119.9 . . ?
O11 C72 O12 124.1(5) . . ?
O11 C72 C69 122.7(6) . . ?
O12 C72 C69 113.1(5) . . ?
C74 C73 C102 177.1(4) . . ?
C73 C74 C75 174.6(4) . . ?
C76 C75 C82 120.9(4) . . ?
C76 C75 C74 118.7(3) . . ?
C82 C75 C74 120.4(4) . . ?
C75 C76 C77 121.0(4) . . ?
C75 C76 H76 119.5 . . ?
C77 C76 H76 119.5 . . ?
N7 C77 C76 119.3(3) . . ?
N7 C77 C80 120.6(4) . . ?
C76 C77 C80 120.1(4) . . ?
N7 C78 C79 121.3(4) . . ?
N7 C78 C103 112.8(3) . . ?
C79 C78 C103 125.9(4) . . ?
N8 C79 C78 121.5(4) . . ?
N8 C79 C110 113.9(3) . . ?
C78 C79 C110 124.5(4) . . ?
N8 C80 C77 121.2(4) . . ?
N8 C80 C81 120.2(3) . . ?
C77 C80 C81 118.6(4) . . ?
C82 C81 C80 121.0(4) . . ?
C82 C81 H81 119.5 . . ?
C80 C81 H81 119.5 . . ?
C81 C82 C83 121.6(4) . . ?
C81 C82 C75 118.4(4) . . ?
C83 C82 C75 119.9(4) . . ?
C84 C83 C82 176.3(4) . . ?
C83 C84 C85 179.3(5) . . ?
C86 C85 C92 119.6(4) . . ?
C86 C85 C84 120.6(4) . . ?
C92 C85 C84 119.7(3) . . ?
C85 C86 C87 120.4(4) . . ?
C85 C86 H86 119.8 . . ?
C87 C86 H86 119.8 . . ?
N9 C87 C86 119.8(4) . . ?
N9 C87 C90 120.4(4) . . ?
C86 C87 C90 119.8(4) . . ?
N9 C88 C89 120.8(4) . . ?
N9 C88 C117 116.0(4) . . ?
C89 C88 C117 123.2(4) . . ?
N10 C89 C88 121.8(4) . . ?
N10 C89 C124 115.7(4) . . ?
C88 C89 C124 122.5(3) . . ?
N10 C90 C91 119.9(4) . . ?
N10 C90 C87 121.2(3) . . ?
C91 C90 C87 118.9(4) . . ?
C92 C91 C90 121.8(4) . . ?
C92 C91 H91 119.1 . . ?
C90 C91 H91 119.1 . . ?
C91 C92 C93 119.8(4) . . ?
C91 C92 C85 119.4(3) . . ?
C93 C92 C85 120.8(3) . . ?
C94 C93 C92 175.3(5) . . ?
C93 C94 C95 176.5(5) . . ?
C96 C95 C94 121.9(4) . . ?
C96 C95 C102 119.6(3) . . ?
C94 C95 C102 118.5(4) . . ?
C95 C96 C97 119.7(4) . . ?
C95 C96 H96 120.2 . . ?
C97 C96 H96 120.2 . . ?
N11 C97 C96 118.0(4) . . ?
N11 C97 C100 121.1(3) . . ?
C96 C97 C100 120.9(4) . . ?
N11 C98 C99 121.7(4) . . ?
N11 C98 C131 114.1(4) . . ?
C99 C98 C131 124.2(4) . . ?
N12 C99 C98 120.7(4) . . ?
N12 C99 C138 113.8(4) . . ?
C98 C99 C138 125.5(4) . . ?
N12 C100 C101 119.3(4) . . ?
N12 C100 C97 121.3(4) . . ?
C101 C100 C97 119.3(4) . . ?
C102 C101 C100 121.0(4) . . ?
C102 C101 H101 119.5 . . ?
C100 C101 H101 119.5 . . ?
C101 C102 C73 121.3(4) . . ?
C101 C102 C95 119.5(4) . . ?
C73 C102 C95 119.2(3) . . ?
C104 C103 C108 119.3(4) . . ?
C104 C103 C78 118.2(4) . . ?
C108 C103 C78 122.3(4) . . ?
C105 C104 C103 121.1(4) . . ?
C105 C104 H104 119.5 . . ?
C103 C104 H104 119.5 . . ?
C104 C105 C106 120.1(4) . . ?
C104 C105 H105 120.0 . . ?
C106 C105 H105 120.0 . . ?
C105 C106 C107 119.3(4) . . ?
C105 C106 C109 120.5(4) . . ?
C107 C106 C109 120.0(5) . . ?
C108 C107 C106 120.0(5) . . ?
C108 C107 H107 120.0 . . ?
C106 C107 H107 120.0 . . ?
C107 C108 C103 120.1(4) . . ?
C107 C108 H108 119.9 . . ?
C103 C108 H108 119.9 . . ?
O13 C109 O14 124.1(5) . . ?
O13 C109 C106 117.9(5) . . ?
O14 C109 C106 118.0(5) . . ?
C111 C110 C115 118.4(4) . . ?
C111 C110 C79 123.3(4) . . ?
C115 C110 C79 118.2(4) . . ?
C110 C111 C112 120.4(4) . . ?
C110 C111 H111 119.8 . . ?
C112 C111 H111 119.8 . . ?
C113 C112 C111 120.5(4) . . ?
C113 C112 H112 119.7 . . ?
C111 C112 H112 119.7 . . ?
C112 C113 C114 119.8(4) . . ?
C112 C113 C116 121.8(5) . . ?
C114 C113 C116 118.4(5) . . ?
C115 C114 C113 119.4(4) . . ?
C115 C114 H114 120.3 . . ?
C113 C114 H114 120.3 . . ?
C114 C115 C110 121.4(4) . . ?
C114 C115 H115 119.3 . . ?
C110 C115 H115 119.3 . . ?
O16 C116 O15 123.0(5) . . ?
O16 C116 C113 121.6(5) . . ?
O15 C116 C113 115.4(5) . . ?
C122 C117 C118 119.0(4) . . ?
C122 C117 C88 122.9(4) . . ?
C118 C117 C88 118.0(4) . . ?
C119 C118 C117 119.8(5) . . ?
C119 C118 H118 120.1 . . ?
C117 C118 H118 120.1 . . ?
C118 C119 C120 119.9(5) . . ?
C118 C119 H119 120.1 . . ?
C120 C119 H119 120.1 . . ?
C121 C120 C119 119.2(4) . . ?
C121 C120 C123 121.0(5) . . ?
C119 C120 C123 119.7(5) . . ?
C120 C121 C122 121.0(5) . . ?
C120 C121 H121 119.5 . . ?
C122 C121 H121 119.5 . . ?
C117 C122 C121 120.9(5) . . ?
C117 C122 H122 119.5 . . ?
C121 C122 H122 119.5 . . ?
O18 C123 O17 123.6(5) . . ?
O18 C123 C120 120.5(6) . . ?
O17 C123 C120 115.8(5) . . ?
C125 C124 C129 119.7(4) . . ?
C125 C124 C89 120.2(4) . . ?
C129 C124 C89 120.0(4) . . ?
C124 C125 C126 121.6(4) . . ?
C124 C125 H125 119.2 . . ?
C126 C125 H125 119.2 . . ?
C127 C126 C125 117.8(5) . . ?
C127 C126 H126 121.1 . . ?
C125 C126 H126 121.1 . . ?
C128 C127 C126 121.7(5) . . ?
C128 C127 C130 118.9(5) . . ?
C126 C127 C130 119.5(5) . . ?
C127 C128 C129 120.2(5) . . ?
C127 C128 H128 119.9 . . ?
C129 C128 H128 119.9 . . ?
C128 C129 C124 119.0(5) . . ?
C128 C129 H129 120.5 . . ?
C124 C129 H129 120.5 . . ?
O19 C130 O20 124.8(5) . . ?
O19 C130 C127 117.4(5) . . ?
O20 C130 C127 117.8(5) . . ?
C136 C131 C132 118.8(4) . . ?
C136 C131 C98 119.5(4) . . ?
C132 C131 C98 121.6(4) . . ?
C131 C132 C133 119.9(5) . . ?
C131 C132 H132 120.1 . . ?
C133 C132 H132 120.1 . . ?
C134 C133 C132 120.3(5) . . ?
C134 C133 H133 119.8 . . ?
C132 C133 H133 119.8 . . ?
C135 C134 C133 120.3(5) . . ?
C135 C134 C137 120.1(5) . . ?
C133 C134 C137 119.6(5) . . ?
C134 C135 C136 118.7(5) . . ?
C134 C135 H135 120.7 . . ?
C136 C135 H135 120.7 . . ?
C131 C136 C135 122.1(5) . . ?
C131 C136 H136 118.9 . . ?
C135 C136 H136 118.9 . . ?
O22 C137 O21 124.0(5) . . ?
O22 C137 C134 119.8(5) . . ?
O21 C137 C134 116.1(5) . . ?
C139 C138 C143 118.3(4) . . ?
C139 C138 C99 123.2(5) . . ?
C143 C138 C99 118.5(4) . . ?
C138 C139 C140 121.1(6) . . ?
C138 C139 H139 119.5 . . ?
C140 C139 H139 119.5 . . ?
C141 C140 C139 120.5(5) . . ?
C141 C140 H140 119.8 . . ?
C139 C140 H140 119.8 . . ?
C140 C141 C142 119.3(5) . . ?
C140 C141 C144 122.1(6) . . ?
C142 C141 C144 118.6(6) . . ?
C141 C142 C143 120.0(6) . . ?
C141 C142 H142 120.0 . . ?
C143 C142 H142 120.0 . . ?
C138 C143 C142 120.9(5) . . ?
C138 C143 H143 119.6 . . ?
C142 C143 H143 119.6 . . ?
O23 C144 O24 123.7(6) . . ?
O23 C144 C141 117.1(7) . . ?
O24 C144 C141 119.1(6) . . ?
C150 C145 C146 121.1(6) . . ?
C150 C145 C151 121.9(6) . . ?
C146 C145 C151 117.0(6) . . ?
C147 C146 C145 119.6(6) . . ?
C147 C146 H146 120.2 . . ?
C145 C146 H146 120.2 . . ?
C148 C147 C146 119.3(6) . . ?
C148 C147 H147 120.3 . . ?
C146 C147 H147 120.3 . . ?
C147 C148 C149 122.7(6) . . ?
C147 C148 H148 118.6 . . ?
C149 C148 H148 118.6 . . ?
C148 C149 C150 116.9(6) . . ?
C148 C149 H149 121.6 . . ?
C150 C149 H149 121.6 . . ?
C145 C150 C149 120.4(6) . . ?
C145 C150 H150 119.8 . . ?
C149 C150 H150 119.8 . . ?
O25 C151 O26 122.9(7) . . ?
O25 C151 C145 124.2(7) . . ?
O26 C151 C145 112.9(6) . . ?
O26 C152 H15A 109.5 . . ?
O26 C152 H15B 109.5 . . ?
H15A C152 H15B 109.5 . . ?
O26 C152 H15C 109.5 . . ?
H15A C152 H15C 109.5 . . ?
H15B C152 H15C 109.5 . . ?
C158 C153 C154 116.7(11) . . ?
C158 C153 C159 121.3(12) . . ?
C154 C153 C159 122.0(11) . . ?
C153 C154 C155 118.3(11) . . ?
C153 C154 H154 120.9 . . ?
C155 C154 H154 120.9 . . ?
C156 C155 C154 118.9(12) . . ?
C156 C155 H155 120.5 . . ?
C154 C155 H155 120.5 . . ?
C157 C156 C155 122.8(14) . . ?
C157 C156 H156 118.6 . . ?
C155 C156 H156 118.6 . . ?
C156 C157 C158 119.2(14) . . ?
C156 C157 H157 120.4 . . ?
C158 C157 H157 120.4 . . ?
C157 C158 C153 123.8(13) . . ?
C157 C158 H158 118.1 . . ?
C153 C158 H158 118.1 . . ?
O27 C159 O28 124.7(13) . . ?
O27 C159 C153 121.8(14) . . ?
O28 C159 C153 113.4(11) . . ?
O28 C160 H16A 109.5 . . ?
O28 C160 H16B 109.5 . . ?
H16A C160 H16B 109.5 . . ?
O28 C160 H16C 109.5 . . ?
H16A C160 H16C 109.5 . . ?
H16B C160 H16C 109.5 . . ?

loop_
_geom_bond_atom_site_label_1
_geom_bond_atom_site_label_2
_geom_bond_distance
_geom_bond_site_symmetry_2
_geom_bond_publ_flag
O1 C37 1.267(6) . ?
O2 C37 1.257(6) . ?
O2 H2O 0.8200 . ?
O3 C44 1.305(6) . ?
O3 H3O 0.8200 . ?
O4 C44 1.239(6) . ?
O5 C51 1.282(8) . ?
O5 H5O 0.8200 . ?
O6 C51 1.225(7) . ?
O7 C58 1.280(6) . ?
O8 C58 1.242(6) . ?
O8 H8O 0.8200 . ?
O9 C65 1.297(6) . ?
O9 H9O 0.8200 . ?
O10 C65 1.248(6) . ?
O11 C72 1.216(7) . ?
O12 C72 1.309(7) . ?
O12 H12O 0.8200 . ?
O13 C109 1.254(6) . ?
O13 H13O 0.8200 . ?
O14 C109 1.259(6) . ?
O15 C116 1.303(6) . ?
O15 H15O 0.8200 . ?
O16 C116 1.235(6) . ?
O17 C123 1.318(7) . ?
O18 C123 1.240(7) . ?
O18 H18O 0.8200 . ?
O19 C130 1.256(6) . ?
O19 H19O 0.8200 . ?
O20 C130 1.260(6) . ?
O21 C137 1.278(6) . ?
O21 H21O 0.8200 . ?
O22 C137 1.251(6) . ?
O23 C144 1.229(7) . ?
O23 H23O 0.8200 . ?
O24 C144 1.255(8) . ?
O25 C151 1.228(7) . ?
O26 C151 1.310(8) . ?
O26 C152 1.471(7) . ?
O27 C159 1.196(12) . ?
O28 C159 1.327(13) . ?
O28 C160 1.449(12) . ?
N1 C6 1.335(5) . ?
N1 C5 1.356(5) . ?
N2 C7 1.332(5) . ?
N2 C8 1.360(5) . ?
N3 C16 1.319(6) . ?
N3 C15 1.354(5) . ?
N4 C17 1.322(5) . ?
N4 C18 1.374(5) . ?
N5 C26 1.325(5) . ?
N5 C25 1.362(5) . ?
N6 C27 1.336(5) . ?
N6 C28 1.377(5) . ?
N7 C78 1.327(5) . ?
N7 C77 1.358(5) . ?
N8 C79 1.324(5) . ?
N8 C80 1.357(5) . ?
N9 C88 1.324(5) . ?
N9 C87 1.365(5) . ?
N10 C89 1.317(5) . ?
N10 C90 1.367(5) . ?
N11 C98 1.326(5) . ?
N11 C97 1.375(5) . ?
N12 C99 1.331(5) . ?
N12 C100 1.372(5) . ?
C1 C2 1.198(5) . ?
C1 C30 1.427(5) . ?
C2 C3 1.440(6) . ?
C3 C4 1.374(5) . ?
C3 C10 1.438(5) . ?
C4 C5 1.418(5) . ?
C4 H4 0.9300 . ?
C5 C8 1.423(5) . ?
C6 C7 1.433(5) . ?
C6 C31 1.496(6) . ?
C7 C38 1.499(5) . ?
C8 C9 1.411(5) . ?
C9 C10 1.359(5) . ?
C9 H9 0.9300 . ?
C10 C11 1.440(5) . ?
C11 C12 1.186(5) . ?
C12 C13 1.435(6) . ?
C13 C14 1.364(5) . ?
C13 C20 1.446(5) . ?
C14 C15 1.405(6) . ?
C14 H14 0.9300 . ?
C15 C18 1.398(6) . ?
C16 C17 1.433(6) . ?
C16 C45 1.508(6) . ?
C17 C52 1.500(6) . ?
C18 C19 1.406(5) . ?
C19 C20 1.392(5) . ?
C19 H19 0.9300 . ?
C20 C21 1.426(5) . ?
C21 C22 1.192(5) . ?
C22 C23 1.425(5) . ?
C23 C24 1.386(5) . ?
C23 C30 1.453(5) . ?
C24 C25 1.398(5) . ?
C24 H24 0.9300 . ?
C25 C28 1.417(5) . ?
C26 C27 1.433(6) . ?
C26 C59 1.508(6) . ?
C27 C66 1.484(5) . ?
C28 C29 1.420(5) . ?
C29 C30 1.372(5) . ?
C29 H29 0.9300 . ?
C31 C32 1.385(6) . ?
C31 C36 1.389(6) . ?
C32 C33 1.382(6) . ?
C32 H32 0.9300 . ?
C33 C34 1.381(6) . ?
C33 H33 0.9300 . ?
C34 C35 1.378(6) . ?
C34 C37 1.488(6) . ?
C35 C36 1.384(6) . ?
C35 H35 0.9300 . ?
C36 H36 0.9300 . ?
C38 C39 1.395(5) . ?
C38 C43 1.405(6) . ?
C39 C40 1.374(6) . ?
C39 H39 0.9300 . ?
C40 C41 1.392(6) . ?
C40 H40 0.9300 . ?
C41 C42 1.390(6) . ?
C41 C44 1.483(6) . ?
C42 C43 1.374(6) . ?
C42 H42 0.9300 . ?
C43 H43 0.9300 . ?
C45 C50 1.370(7) . ?
C45 C46 1.379(6) . ?
C46 C47 1.386(7) . ?
C46 H46 0.9300 . ?
C47 C48 1.367(8) . ?
C47 H47 0.9300 . ?
C48 C49 1.394(7) . ?
C48 C51 1.512(7) . ?
C49 C50 1.363(6) . ?
C49 H49 0.9300 . ?
C50 H50 0.9300 . ?
C52 C57 1.376(6) . ?
C52 C53 1.392(6) . ?
C53 C54 1.359(6) . ?
C53 H53 0.9300 . ?
C54 C55 1.386(7) . ?
C54 H54 0.9300 . ?
C55 C56 1.385(7) . ?
C55 C58 1.492(7) . ?
C56 C57 1.388(6) . ?
C56 H56 0.9300 . ?
C57 H57 0.9300 . ?
C59 C64 1.383(6) . ?
C59 C60 1.387(6) . ?
C60 C61 1.371(6) . ?
C60 H60 0.9300 . ?
C61 C62 1.378(7) . ?
C61 H61 0.9300 . ?
C62 C63 1.404(7) . ?
C62 C65 1.473(6) . ?
C63 C64 1.386(6) . ?
C63 H63 0.9300 . ?
C64 H64 0.9300 . ?
C66 C71 1.379(6) . ?
C66 C67 1.390(6) . ?
C67 C68 1.375(6) . ?
C67 H67 0.9300 . ?
C68 C69 1.404(7) . ?
C68 H68 0.9300 . ?
C69 C70 1.395(7) . ?
C69 C72 1.503(6) . ?
C70 C71 1.382(6) . ?
C70 H70 0.9300 . ?
C71 H71 0.9300 . ?
C73 C74 1.212(5) . ?
C73 C102 1.413(5) . ?
C74 C75 1.441(6) . ?
C75 C76 1.369(5) . ?
C75 C82 1.433(5) . ?
C76 C77 1.385(5) . ?
C76 H76 0.9300 . ?
C77 C80 1.411(5) . ?
C78 C79 1.420(5) . ?
C78 C103 1.512(6) . ?
C79 C110 1.500(5) . ?
C80 C81 1.432(5) . ?
C81 C82 1.381(5) . ?
C81 H81 0.9300 . ?
C82 C83 1.420(5) . ?
C83 C84 1.194(5) . ?
C84 C85 1.442(6) . ?
C85 C86 1.374(5) . ?
C85 C92 1.438(5) . ?
C86 C87 1.407(6) . ?
C86 H86 0.9300 . ?
C87 C90 1.418(6) . ?
C88 C89 1.442(6) . ?
C88 C117 1.491(6) . ?
C89 C124 1.488(6) . ?
C90 C91 1.388(5) . ?
C91 C92 1.370(5) . ?
C91 H91 0.9300 . ?
C92 C93 1.434(5) . ?
C93 C94 1.200(5) . ?
C94 C95 1.417(5) . ?
C95 C96 1.395(5) . ?
C95 C102 1.435(5) . ?
C96 C97 1.398(5) . ?
C96 H96 0.9300 . ?
C97 C100 1.400(5) . ?
C98 C99 1.448(6) . ?
C98 C131 1.493(6) . ?
C99 C138 1.470(6) . ?
C100 C101 1.399(6) . ?
C101 C102 1.382(5) . ?
C101 H101 0.9300 . ?
C103 C104 1.388(6) . ?
C103 C108 1.398(6) . ?
C104 C105 1.380(6) . ?
C104 H104 0.9300 . ?
C105 C106 1.400(6) . ?
C105 H105 0.9300 . ?
C106 C107 1.403(6) . ?
C106 C109 1.468(6) . ?
C107 C108 1.397(6) . ?
C107 H107 0.9300 . ?
C108 H108 0.9300 . ?
C110 C111 1.388(6) . ?
C110 C115 1.408(6) . ?
C111 C112 1.403(6) . ?
C111 H111 0.9300 . ?
C112 C113 1.381(6) . ?
C112 H112 0.9300 . ?
C113 C114 1.400(6) . ?
C113 C116 1.484(6) . ?
C114 C115 1.386(6) . ?
C114 H114 0.9300 . ?
C115 H115 0.9300 . ?
C117 C122 1.371(6) . ?
C117 C118 1.406(7) . ?
C118 C119 1.377(6) . ?
C118 H118 0.9300 . ?
C119 C120 1.410(7) . ?
C119 H119 0.9300 . ?
C120 C121 1.358(7) . ?
C120 C123 1.488(6) . ?
C121 C122 1.375(6) . ?
C121 H121 0.9300 . ?
C122 H122 0.9300 . ?
C124 C125 1.370(6) . ?
C124 C129 1.412(6) . ?
C125 C126 1.411(6) . ?
C125 H125 0.9300 . ?
C126 C127 1.385(7) . ?
C126 H126 0.9300 . ?
C127 C128 1.382(7) . ?
C127 C130 1.500(7) . ?
C128 C129 1.394(6) . ?
C128 H128 0.9300 . ?
C129 H129 0.9300 . ?
C131 C136 1.378(6) . ?
C131 C132 1.381(6) . ?
C132 C133 1.392(7) . ?
C132 H132 0.9300 . ?
C133 C134 1.382(7) . ?
C133 H133 0.9300 . ?
C134 C135 1.379(7) . ?
C134 C137 1.498(7) . ?
C135 C136 1.384(6) . ?
C135 H135 0.9300 . ?
C136 H136 0.9300 . ?
C138 C139 1.374(6) . ?
C138 C143 1.387(7) . ?
C139 C140 1.389(7) . ?
C139 H139 0.9300 . ?
C140 C141 1.375(8) . ?
C140 H140 0.9300 . ?
C141 C142 1.381(8) . ?
C141 C144 1.510(8) . ?
C142 C143 1.393(6) . ?
C142 H142 0.9300 . ?
C143 H143 0.9300 . ?
C145 C150 1.359(7) . ?
C145 C146 1.377(7) . ?
C145 C151 1.494(9) . ?
C146 C147 1.371(8) . ?
C146 H146 0.9300 . ?
C147 C148 1.354(8) . ?
C147 H147 0.9300 . ?
C148 C149 1.389(8) . ?
C148 H148 0.9300 . ?
C149 C150 1.398(8) . ?
C149 H149 0.9300 . ?
C150 H150 0.9300 . ?
C152 H15A 0.9600 . ?
C152 H15B 0.9600 . ?
C152 H15C 0.9600 . ?
C153 C158 1.376(11) . ?
C153 C154 1.425(11) . ?
C153 C159 1.462(14) . ?
C154 C155 1.439(12) . ?
C154 H154 0.9300 . ?
C155 C156 1.366(13) . ?
C155 H155 0.9300 . ?
C156 C157 1.319(13) . ?
C156 H156 0.9300 . ?
C157 C158 1.365(13) . ?
C157 H157 0.9300 . ?
C158 H158 0.9300 . ?
C160 H16A 0.9600 . ?
C160 H16B 0.9600 . ?
C160 H16C 0.9600 . ?

loop_
_geom_hbond_atom_site_label_D
_geom_hbond_atom_site_label_H
_geom_hbond_atom_site_label_A
_geom_hbond_site_symmetry_D
_geom_hbond_site_symmetry_H
_geom_hbond_site_symmetry_A
_geom_hbond_distance_DA
_geom_hbond_distance_DH
_geom_hbond_distance_HA
_geom_hbond_angle_DHA
_geom_hbond_publ_flag
O2 H2O O7 . . 3_445 2.647(5) 0.820 1.847 164.9 no
O3 H3O O10 . . 3_455 2.659(5) 0.820 1.844 172.6 no
O5 H5O O24 . . 1_565 2.504(6) 0.820 1.719 159.6 no
O8 H8O O1 . . 3_555 2.623(5) 0.820 1.821 165.2 no
O9 H9O O4 . . 3_545 2.592(5) 0.820 1.784 167.9 no
O12 H12O O6 . . 1_545 2.599(5) 0.820 1.785 171.7 no
O13 H13O O20 . . 3_445 2.623(5) 0.820 1.850 156.5 no
O15 H15O O22 . . 3_455 2.639(6) 0.820 1.826 170.4 no
O18 H18O O29 . . . 2.411(5) 0.820 1.681 147.3 no
O19 H19O O14 . . 3_555 2.640(6) 0.820 1.833 167.7 no
O21 H21O O16 . . 3_545 2.668(5) 0.820 1.853 171.8 no
O23 H23O O17 . . 1_545 2.586(5) 0.820 1.922 137.3 no
O23 H23O O29 . . 1_545 2.561(7) 0.820 2.522 83.4 no

loop_
_geom_torsion_atom_site_label_1
_geom_torsion_atom_site_label_2
_geom_torsion_atom_site_label_3
_geom_torsion_atom_site_label_4
_geom_torsion
_geom_torsion_site_symmetry_1
_geom_torsion_site_symmetry_2
_geom_torsion_site_symmetry_3
_geom_torsion_site_symmetry_4
_geom_torsion_publ_flag
C10 C3 C4 C5 0.8(6) . . . . ?
C2 C3 C4 C5 -178.5(4) . . . . ?
C6 N1 C5 C4 -177.3(4) . . . . ?
C6 N1 C5 C8 4.0(6) . . . . ?
C3 C4 C5 N1 -178.0(4) . . . . ?
C3 C4 C5 C8 0.7(6) . . . . ?
C5 N1 C6 C7 4.7(6) . . . . ?
C5 N1 C6 C31 -173.5(3) . . . . ?
C8 N2 C7 C6 6.7(6) . . . . ?
C8 N2 C7 C38 -173.2(3) . . . . ?
N1 C6 C7 N2 -10.5(6) . . . . ?
C31 C6 C7 N2 167.5(4) . . . . ?
N1 C6 C7 C38 169.4(4) . . . . ?
C31 C6 C7 C38 -12.7(6) . . . . ?
C7 N2 C8 C9 177.1(4) . . . . ?
C7 N2 C8 C5 2.0(6) . . . . ?
N1 C5 C8 N2 -7.7(6) . . . . ?
C4 C5 C8 N2 173.6(4) . . . . ?
N1 C5 C8 C9 177.3(4) . . . . ?
C4 C5 C8 C9 -1.4(6) . . . . ?
N2 C8 C9 C10 -174.5(4) . . . . ?
C5 C8 C9 C10 0.6(6) . . . . ?
C8 C9 C10 C3 1.0(6) . . . . ?
C8 C9 C10 C11 -178.1(4) . . . . ?
C4 C3 C10 C9 -1.7(6) . . . . ?
C2 C3 C10 C9 177.6(4) . . . . ?
C4 C3 C10 C11 177.4(4) . . . . ?
C2 C3 C10 C11 -3.3(6) . . . . ?
C12 C13 C14 C15 -179.8(4) . . . . ?
C20 C13 C14 C15 0.3(7) . . . . ?
C16 N3 C15 C18 -1.8(7) . . . . ?
C16 N3 C15 C14 179.4(4) . . . . ?
C13 C14 C15 N3 -178.2(4) . . . . ?
C13 C14 C15 C18 3.0(7) . . . . ?
C15 N3 C16 C17 0.5(7) . . . . ?
C15 N3 C16 C45 179.7(4) . . . . ?
C18 N4 C17 C16 -1.7(6) . . . . ?
C18 N4 C17 C52 175.8(4) . . . . ?
N3 C16 C17 N4 1.3(7) . . . . ?
C45 C16 C17 N4 -177.8(4) . . . . ?
N3 C16 C17 C52 -175.9(4) . . . . ?
C45 C16 C17 C52 5.0(7) . . . . ?
C17 N4 C18 C15 0.4(6) . . . . ?
C17 N4 C18 C19 -176.6(4) . . . . ?
N3 C15 C18 N4 1.4(7) . . . . ?
C14 C15 C18 N4 -179.8(4) . . . . ?
N3 C15 C18 C19 178.3(4) . . . . ?
C14 C15 C18 C19 -2.9(7) . . . . ?
N4 C18 C19 C20 176.5(4) . . . . ?
C15 C18 C19 C20 -0.6(6) . . . . ?
C18 C19 C20 C21 -173.0(4) . . . . ?
C18 C19 C20 C13 3.8(6) . . . . ?
C14 C13 C20 C19 -3.6(6) . . . . ?
C12 C13 C20 C19 176.4(4) . . . . ?
C14 C13 C20 C21 173.2(4) . . . . ?
C12 C13 C20 C21 -6.8(6) . . . . ?
C22 C23 C24 C25 177.4(4) . . . . ?
C30 C23 C24 C25 -2.6(6) . . . . ?
C26 N5 C25 C24 178.8(4) . . . . ?
C26 N5 C25 C28 -3.5(6) . . . . ?
C23 C24 C25 N5 178.0(4) . . . . ?
C23 C24 C25 C28 0.2(6) . . . . ?
C25 N5 C26 C27 -5.6(6) . . . . ?
C25 N5 C26 C59 172.8(4) . . . . ?
C28 N6 C27 C26 -6.5(6) . . . . ?
C28 N6 C27 C66 172.2(4) . . . . ?
N5 C26 C27 N6 11.1(7) . . . . ?
C59 C26 C27 N6 -167.2(4) . . . . ?
N5 C26 C27 C66 -167.6(4) . . . . ?
C59 C26 C27 C66 14.1(7) . . . . ?
C27 N6 C28 C25 -2.4(6) . . . . ?
C27 N6 C28 C29 -179.5(4) . . . . ?
N5 C25 C28 N6 7.8(6) . . . . ?
C24 C25 C28 N6 -174.5(4) . . . . ?
N5 C25 C28 C29 -175.1(4) . . . . ?
C24 C25 C28 C29 2.6(6) . . . . ?
N6 C28 C29 C30 174.1(4) . . . . ?
C25 C28 C29 C30 -3.0(6) . . . . ?
C28 C29 C30 C1 -178.8(4) . . . . ?
C28 C29 C30 C23 0.6(6) . . . . ?
C24 C23 C30 C29 2.2(6) . . . . ?
C22 C23 C30 C29 -177.8(4) . . . . ?
C24 C23 C30 C1 -178.4(4) . . . . ?
C22 C23 C30 C1 1.6(6) . . . . ?
N1 C6 C31 C32 -35.7(5) . . . . ?
C7 C6 C31 C32 146.3(4) . . . . ?
N1 C6 C31 C36 140.5(4) . . . . ?
C7 C6 C31 C36 -37.6(6) . . . . ?
C36 C31 C32 C33 1.7(6) . . . . ?
C6 C31 C32 C33 178.0(4) . . . . ?
C31 C32 C33 C34 -3.3(7) . . . . ?
C32 C33 C34 C35 2.2(7) . . . . ?
C32 C33 C34 C37 179.7(4) . . . . ?
C33 C34 C35 C36 0.4(7) . . . . ?
C37 C34 C35 C36 -177.1(4) . . . . ?
C34 C35 C36 C31 -1.9(6) . . . . ?
C32 C31 C36 C35 0.9(6) . . . . ?
C6 C31 C36 C35 -175.3(4) . . . . ?
C35 C34 C37 O2 -13.4(7) . . . . ?
C33 C34 C37 O2 169.1(5) . . . . ?
C35 C34 C37 O1 166.8(5) . . . . ?
C33 C34 C37 O1 -10.7(7) . . . . ?
N2 C7 C38 C39 -35.7(5) . . . . ?
C6 C7 C38 C39 144.4(4) . . . . ?
N2 C7 C38 C43 141.3(4) . . . . ?
C6 C7 C38 C43 -38.6(6) . . . . ?
C43 C38 C39 C40 3.5(6) . . . . ?
C7 C38 C39 C40 -179.4(4) . . . . ?
C38 C39 C40 C41 -2.0(7) . . . . ?
C39 C40 C41 C42 -1.3(7) . . . . ?
C39 C40 C41 C44 176.4(4) . . . . ?
C40 C41 C42 C43 3.1(7) . . . . ?
C44 C41 C42 C43 -174.6(4) . . . . ?
C41 C42 C43 C38 -1.5(7) . . . . ?
C39 C38 C43 C42 -1.7(6) . . . . ?
C7 C38 C43 C42 -178.7(4) . . . . ?
C42 C41 C44 O4 177.3(5) . . . . ?
C40 C41 C44 O4 -0.4(7) . . . . ?
C42 C41 C44 O3 -1.3(7) . . . . ?
C40 C41 C44 O3 -179.0(4) . . . . ?
N3 C16 C45 C50 45.6(7) . . . . ?
C17 C16 C45 C50 -135.3(5) . . . . ?
N3 C16 C45 C46 -134.8(5) . . . . ?
C17 C16 C45 C46 44.3(7) . . . . ?
C50 C45 C46 C47 -0.2(8) . . . . ?
C16 C45 C46 C47 -179.8(5) . . . . ?
C45 C46 C47 C48 0.6(9) . . . . ?
C46 C47 C48 C49 -1.6(9) . . . . ?
C46 C47 C48 C51 177.3(5) . . . . ?
C47 C48 C49 C50 2.1(9) . . . . ?
C51 C48 C49 C50 -176.8(6) . . . . ?
C48 C49 C50 C45 -1.7(9) . . . . ?
C46 C45 C50 C49 0.8(9) . . . . ?
C16 C45 C50 C49 -179.6(5) . . . . ?
C47 C48 C51 O6 -11.9(9) . . . . ?
C49 C48 C51 O6 166.9(6) . . . . ?
C47 C48 C51 O5 168.4(6) . . . . ?
C49 C48 C51 O5 -12.7(9) . . . . ?
N4 C17 C52 C57 -136.0(5) . . . . ?
C16 C17 C52 C57 41.4(7) . . . . ?
N4 C17 C52 C53 41.7(6) . . . . ?
C16 C17 C52 C53 -140.9(5) . . . . ?
C57 C52 C53 C54 -1.3(7) . . . . ?
C17 C52 C53 C54 -179.1(5) . . . . ?
C52 C53 C54 C55 0.6(8) . . . . ?
C53 C54 C55 C56 0.3(8) . . . . ?
C53 C54 C55 C58 177.9(5) . . . . ?
C54 C55 C56 C57 -0.4(8) . . . . ?
C58 C55 C56 C57 -178.0(5) . . . . ?
C53 C52 C57 C56 1.2(7) . . . . ?
C17 C52 C57 C56 178.9(5) . . . . ?
C55 C56 C57 C52 -0.3(8) . . . . ?
C56 C55 C58 O8 173.6(6) . . . . ?
C54 C55 C58 O8 -4.0(8) . . . . ?
C56 C55 C58 O7 -7.2(8) . . . . ?
C54 C55 C58 O7 175.2(5) . . . . ?
N5 C26 C59 C64 -132.7(4) . . . . ?
C27 C26 C59 C64 45.7(6) . . . . ?
N5 C26 C59 C60 47.9(6) . . . . ?
C27 C26 C59 C60 -133.6(5) . . . . ?
C64 C59 C60 C61 -0.9(7) . . . . ?
C26 C59 C60 C61 178.5(4) . . . . ?
C59 C60 C61 C62 1.3(8) . . . . ?
C60 C61 C62 C63 -0.1(8) . . . . ?
C60 C61 C62 C65 -176.5(5) . . . . ?
C61 C62 C63 C64 -1.5(8) . . . . ?
C65 C62 C63 C64 175.0(5) . . . . ?
C60 C59 C64 C63 -0.7(7) . . . . ?
C26 C59 C64 C63 179.9(4) . . . . ?
C62 C63 C64 C59 1.9(7) . . . . ?
C61 C62 C65 O10 179.9(5) . . . . ?
C63 C62 C65 O10 3.5(8) . . . . ?
C61 C62 C65 O9 1.3(8) . . . . ?
C63 C62 C65 O9 -175.1(5) . . . . ?
N6 C27 C66 C71 42.6(6) . . . . ?
C26 C27 C66 C71 -138.6(5) . . . . ?
N6 C27 C66 C67 -134.6(5) . . . . ?
C26 C27 C66 C67 44.2(7) . . . . ?
C71 C66 C67 C68 0.6(7) . . . . ?
C27 C66 C67 C68 177.8(4) . . . . ?
C66 C67 C68 C69 1.2(8) . . . . ?
C67 C68 C69 C70 -2.6(8) . . . . ?
C67 C68 C69 C72 179.4(5) . . . . ?
C68 C69 C70 C71 2.2(8) . . . . ?
C72 C69 C70 C71 -179.8(5) . . . . ?
C67 C66 C71 C70 -1.0(8) . . . . ?
C27 C66 C71 C70 -178.2(5) . . . . ?
C69 C70 C71 C66 -0.4(8) . . . . ?
C70 C69 C72 O11 -177.7(6) . . . . ?
C68 C69 C72 O11 0.3(9) . . . . ?
C70 C69 C72 O12 2.2(8) . . . . ?
C68 C69 C72 O12 -179.8(5) . . . . ?
C82 C75 C76 C77 -0.8(6) . . . . ?
C74 C75 C76 C77 -178.9(4) . . . . ?
C78 N7 C77 C76 179.6(4) . . . . ?
C78 N7 C77 C80 1.7(6) . . . . ?
C75 C76 C77 N7 -176.5(4) . . . . ?
C75 C76 C77 C80 1.5(6) . . . . ?
C77 N7 C78 C79 4.5(6) . . . . ?
C77 N7 C78 C103 -173.9(3) . . . . ?
C80 N8 C79 C78 3.7(6) . . . . ?
C80 N8 C79 C110 -174.1(3) . . . . ?
N7 C78 C79 N8 -7.5(6) . . . . ?
C103 C78 C79 N8 170.7(4) . . . . ?
N7 C78 C79 C110 170.0(4) . . . . ?
C103 C78 C79 C110 -11.8(6) . . . . ?
C79 N8 C80 C77 2.5(6) . . . . ?
C79 N8 C80 C81 -179.2(4) . . . . ?
N7 C77 C80 N8 -5.4(6) . . . . ?
C76 C77 C80 N8 176.6(4) . . . . ?
N7 C77 C80 C81 176.3(4) . . . . ?
C76 C77 C80 C81 -1.7(6) . . . . ?
N8 C80 C81 C82 -177.1(4) . . . . ?
C77 C80 C81 C82 1.3(6) . . . . ?
C80 C81 C82 C83 -178.6(4) . . . . ?
C80 C81 C82 C75 -0.6(6) . . . . ?
C76 C75 C82 C81 0.4(6) . . . . ?
C74 C75 C82 C81 178.4(4) . . . . ?
C76 C75 C82 C83 178.4(4) . . . . ?
C74 C75 C82 C83 -3.6(6) . . . . ?
C92 C85 C86 C87 0.6(6) . . . . ?
C84 C85 C86 C87 179.2(4) . . . . ?
C88 N9 C87 C86 179.9(4) . . . . ?
C88 N9 C87 C90 -2.6(6) . . . . ?
C85 C86 C87 N9 175.1(4) . . . . ?
C85 C86 C87 C90 -2.4(6) . . . . ?
C87 N9 C88 C89 -4.0(6) . . . . ?
C87 N9 C88 C117 173.2(4) . . . . ?
C90 N10 C89 C88 -4.5(6) . . . . ?
C90 N10 C89 C124 174.2(4) . . . . ?
N9 C88 C89 N10 8.0(7) . . . . ?
C117 C88 C89 N10 -169.0(4) . . . . ?
N9 C88 C89 C124 -170.6(4) . . . . ?
C117 C88 C89 C124 12.4(7) . . . . ?
C89 N10 C90 C91 178.7(4) . . . . ?
C89 N10 C90 C87 -2.2(6) . . . . ?
N9 C87 C90 N10 6.1(6) . . . . ?
C86 C87 C90 N10 -176.5(4) . . . . ?
N9 C87 C90 C91 -174.9(4) . . . . ?
C86 C87 C90 C91 2.6(6) . . . . ?
N10 C90 C91 C92 178.1(4) . . . . ?
C87 C90 C91 C92 -0.9(6) . . . . ?
C90 C91 C92 C93 178.7(4) . . . . ?
C90 C91 C92 C85 -0.9(6) . . . . ?
C86 C85 C92 C91 1.0(6) . . . . ?
C84 C85 C92 C91 -177.6(4) . . . . ?
C86 C85 C92 C93 -178.5(4) . . . . ?
C84 C85 C92 C93 2.8(6) . . . . ?
C94 C95 C96 C97 -174.3(4) . . . . ?
C102 C95 C96 C97 2.5(6) . . . . ?
C98 N11 C97 C96 -175.6(4) . . . . ?
C98 N11 C97 C100 3.1(6) . . . . ?
C95 C96 C97 N11 177.9(4) . . . . ?
C95 C96 C97 C100 -0.9(6) . . . . ?
C97 N11 C98 C99 -1.6(6) . . . . ?
C97 N11 C98 C131 176.3(4) . . . . ?
C100 N12 C99 C98 0.0(6) . . . . ?
C100 N12 C99 C138 179.8(4) . . . . ?
N11 C98 C99 N12 0.1(7) . . . . ?
C131 C98 C99 N12 -177.6(4) . . . . ?
N11 C98 C99 C138 -179.7(4) . . . . ?
C131 C98 C99 C138 2.6(7) . . . . ?
C99 N12 C100 C101 178.6(4) . . . . ?
C99 N12 C100 C97 1.5(6) . . . . ?
N11 C97 C100 N12 -3.2(6) . . . . ?
C96 C97 C100 N12 175.5(4) . . . . ?
N11 C97 C100 C101 179.7(4) . . . . ?
C96 C97 C100 C101 -1.6(6) . . . . ?
N12 C100 C101 C102 -174.8(4) . . . . ?
C97 C100 C101 C102 2.4(7) . . . . ?
C100 C101 C102 C73 179.3(4) . . . . ?
C100 C101 C102 C95 -0.7(6) . . . . ?
C96 C95 C102 C101 -1.8(6) . . . . ?
C94 C95 C102 C101 175.1(4) . . . . ?
C96 C95 C102 C73 178.2(4) . . . . ?
C94 C95 C102 C73 -4.9(6) . . . . ?
N7 C78 C103 C104 -34.7(5) . . . . ?
C79 C78 C103 C104 146.9(4) . . . . ?
N7 C78 C103 C108 139.7(4) . . . . ?
C79 C78 C103 C108 -38.7(6) . . . . ?
C108 C103 C104 C105 4.2(6) . . . . ?
C78 C103 C104 C105 178.7(4) . . . . ?
C103 C104 C105 C106 -4.4(7) . . . . ?
C104 C105 C106 C107 2.1(7) . . . . ?
C104 C105 C106 C109 177.0(4) . . . . ?
C105 C106 C107 C108 0.5(7) . . . . ?
C109 C106 C107 C108 -174.5(4) . . . . ?
C106 C107 C108 C103 -0.7(6) . . . . ?
C104 C103 C108 C107 -1.5(6) . . . . ?
C78 C103 C108 C107 -175.9(4) . . . . ?
C105 C106 C109 O13 -2.7(7) . . . . ?
C107 C106 C109 O13 172.1(4) . . . . ?
C105 C106 C109 O14 175.5(5) . . . . ?
C107 C106 C109 O14 -9.6(7) . . . . ?
N8 C79 C110 C111 144.1(4) . . . . ?
C78 C79 C110 C111 -33.6(6) . . . . ?
N8 C79 C110 C115 -31.6(5) . . . . ?
C78 C79 C110 C115 150.7(4) . . . . ?
C115 C110 C111 C112 -1.8(6) . . . . ?
C79 C110 C111 C112 -177.5(4) . . . . ?
C110 C111 C112 C113 -0.2(7) . . . . ?
C111 C112 C113 C114 0.9(7) . . . . ?
C111 C112 C113 C116 -176.2(4) . . . . ?
C112 C113 C114 C115 0.3(7) . . . . ?
C116 C113 C114 C115 177.6(4) . . . . ?
C113 C114 C115 C110 -2.4(7) . . . . ?
C111 C110 C115 C114 3.1(6) . . . . ?
C79 C110 C115 C114 179.0(4) . . . . ?
C112 C113 C116 O16 167.0(5) . . . . ?
C114 C113 C116 O16 -10.1(8) . . . . ?
C112 C113 C116 O15 -11.4(7) . . . . ?
C114 C113 C116 O15 171.4(5) . . . . ?
N9 C88 C117 C122 -139.0(5) . . . . ?
C89 C88 C117 C122 38.1(7) . . . . ?
N9 C88 C117 C118 38.4(6) . . . . ?
C89 C88 C117 C118 -144.5(5) . . . . ?
C122 C117 C118 C119 -0.6(7) . . . . ?
C88 C117 C118 C119 -178.1(5) . . . . ?
C117 C118 C119 C120 1.7(8) . . . . ?
C118 C119 C120 C121 -0.6(8) . . . . ?
C118 C119 C120 C123 177.5(5) . . . . ?
C119 C120 C121 C122 -1.6(8) . . . . ?
C123 C120 C121 C122 -179.6(5) . . . . ?
C118 C117 C122 C121 -1.6(7) . . . . ?
C88 C117 C122 C121 175.8(4) . . . . ?
C120 C121 C122 C117 2.7(8) . . . . ?
C121 C120 C123 O18 1.7(8) . . . . ?
C119 C120 C123 O18 -176.4(5) . . . . ?
C121 C120 C123 O17 -177.3(5) . . . . ?
C119 C120 C123 O17 4.6(7) . . . . ?
N10 C89 C124 C125 51.0(6) . . . . ?
C88 C89 C124 C125 -130.3(5) . . . . ?
N10 C89 C124 C129 -126.0(5) . . . . ?
C88 C89 C124 C129 52.7(6) . . . . ?
C129 C124 C125 C126 -4.0(7) . . . . ?
C89 C124 C125 C126 179.0(4) . . . . ?
C124 C125 C126 C127 3.2(7) . . . . ?
C125 C126 C127 C128 -0.3(8) . . . . ?
C125 C126 C127 C130 -178.7(4) . . . . ?
C126 C127 C128 C129 -1.7(8) . . . . ?
C130 C127 C128 C129 176.7(5) . . . . ?
C127 C128 C129 C124 0.9(7) . . . . ?
C125 C124 C129 C128 2.0(7) . . . . ?
C89 C124 C129 C128 179.0(4) . . . . ?
C128 C127 C130 O19 1.8(8) . . . . ?
C126 C127 C130 O19 -179.7(5) . . . . ?
C128 C127 C130 O20 -177.5(5) . . . . ?
C126 C127 C130 O20 0.9(8) . . . . ?
N11 C98 C131 C136 45.5(6) . . . . ?
C99 C98 C131 C136 -136.7(5) . . . . ?
N11 C98 C131 C132 -130.8(5) . . . . ?
C99 C98 C131 C132 47.1(7) . . . . ?
C136 C131 C132 C133 -1.3(7) . . . . ?
C98 C131 C132 C133 175.0(5) . . . . ?
C131 C132 C133 C134 1.1(8) . . . . ?
C132 C133 C134 C135 -0.4(8) . . . . ?
C132 C133 C134 C137 -179.8(5) . . . . ?
C133 C134 C135 C136 0.0(8) . . . . ?
C137 C134 C135 C136 179.4(5) . . . . ?
C132 C131 C136 C135 0.9(8) . . . . ?
C98 C131 C136 C135 -175.5(5) . . . . ?
C134 C135 C136 C131 -0.2(8) . . . . ?
C135 C134 C137 O22 172.5(5) . . . . ?
C133 C134 C137 O22 -8.0(8) . . . . ?
C135 C134 C137 O21 -4.6(7) . . . . ?
C133 C134 C137 O21 174.8(5) . . . . ?
N12 C99 C138 C139 -134.3(5) . . . . ?
C98 C99 C138 C139 45.4(8) . . . . ?
N12 C99 C138 C143 44.5(6) . . . . ?
C98 C99 C138 C143 -135.8(5) . . . . ?
C143 C138 C139 C140 1.1(8) . . . . ?
C99 C138 C139 C140 179.9(5) . . . . ?
C138 C139 C140 C141 -0.7(10) . . . . ?
C139 C140 C141 C142 -0.5(10) . . . . ?
C139 C140 C141 C144 177.3(6) . . . . ?
C140 C141 C142 C143 1.3(9) . . . . ?
C144 C141 C142 C143 -176.6(6) . . . . ?
C139 C138 C143 C142 -0.3(8) . . . . ?
C99 C138 C143 C142 -179.2(5) . . . . ?
C141 C142 C143 C138 -0.9(9) . . . . ?
C140 C141 C144 O23 -15.1(10) . . . . ?
C142 C141 C144 O23 162.7(6) . . . . ?
C140 C141 C144 O24 168.1(7) . . . . ?
C142 C141 C144 O24 -14.1(10) . . . . ?
C150 C145 C146 C147 -1.0(9) . . . . ?
C151 C145 C146 C147 179.9(6) . . . . ?
C145 C146 C147 C148 1.7(9) . . . . ?
C146 C147 C148 C149 -1.3(9) . . . . ?
C147 C148 C149 C150 0.0(9) . . . . ?
C146 C145 C150 C149 -0.3(9) . . . . ?
C151 C145 C150 C149 178.8(6) . . . . ?
C148 C149 C150 C145 0.7(9) . . . . ?
C152 O26 C151 O25 1.8(11) . . . . ?
C152 O26 C151 C145 -179.4(6) . . . . ?
C150 C145 C151 O25 170.4(7) . . . . ?
C146 C145 C151 O25 -10.5(10) . . . . ?
C150 C145 C151 O26 -8.4(9) . . . . ?
C146 C145 C151 O26 170.6(6) . . . . ?
C158 C153 C154 C155 3.9(12) . . . . ?
C159 C153 C154 C155 -175.5(10) . . . . ?
C153 C154 C155 C156 -2.6(16) . . . . ?
C154 C155 C156 C157 2(2) . . . . ?
C155 C156 C157 C158 -3(2) . . . . ?
C156 C157 C158 C153 5(2) . . . . ?
C154 C153 C158 C157 -5.3(17) . . . . ?
C159 C153 C158 C157 174.2(12) . . . . ?
C160 O28 C159 O27 -4.6(18) . . . . ?
C160 O28 C159 C153 179.8(10) . . . . ?
C158 C153 C159 O27 -0.3(17) . . . . ?
C154 C153 C159 O27 179.1(10) . . . . ?
C158 C153 C159 O28 175.5(10) . . . . ?
C154 C153 C159 O28 -5.1(14) . . . . ?
